data_4103094
loop_
_publ_author_name
'Jie Ling'
'Jie Qiu'
'Ginger E. Sigmon'
'Matthew Ward'
'Jennifer E. S. Szymanowski'
'Peter C. Burns'

_publ_section_title
;
 Uranium Pyrophosphate/Methylenediphosphonate Polyoxometalate Cage
 Clusters
;
_journal_name_full 'Journal of the American Chemical Society'
_journal_page_first 13395
_journal_page_last 13402
_journal_paper_doi 10.1021/ja1048219
_journal_volume 132
_journal_year 2010
_chemical_formula_moiety K20[(UO2)26(O2)28(P2O7)11]
_chemical_formula_sum 'K20 O185 P22 U26'
_chemical_formula_weight 10612.12
_chemical_name_common U26Py11
_chemical_name_systematic
; 
 ? 
;
_space_group_IT_number 11
_symmetry_cell_setting monoclinic
_symmetry_space_group_name_Hall '-P 2yb'
_symmetry_space_group_name_H-M 'P 1 21/m 1'
_atom_sites_solution_hydrogens none
_atom_sites_solution_primary direct
_atom_sites_solution_secondary difmap
_audit_creation_method SHELXL-97
_cell_angle_alpha 90.00
_cell_angle_beta 95.2100(10)
_cell_angle_gamma 90.00
_cell_formula_units_Z 2
_cell_length_a 25.225(2)
_cell_length_b 19.7976(19)
_cell_length_c 27.139(3)
_cell_measurement_reflns_used 9324
_cell_measurement_temperature 100(2)
_cell_measurement_theta_max 17.76
_cell_measurement_theta_min 0.75
_cell_volume 13497(2)
_computing_cell_refinement 'SMART SAINT'
_computing_data_collection SMART
_computing_data_reduction SAINT
_computing_molecular_graphics 'SHELXP-97 (Sheldrick, 1997)'
_computing_publication_material 'SHELCIF-97 (Sheldrick, 2000)'
_computing_structure_refinement 'SHELXL-97 (Sheldrick, 1997)'
_computing_structure_solution 'SHELXS-97 (Sheldrick, 1990)'
_diffrn_ambient_temperature 100(2)
_diffrn_detector_area_resol_mean 0
_diffrn_measured_fraction_theta_full 0.999
_diffrn_measured_fraction_theta_max 0.999
_diffrn_measurement_device_type 'Bruker APEX'
_diffrn_measurement_method '0.3 wide w/ exposures'
_diffrn_radiation_monochromator graphite
_diffrn_radiation_source 'fine-focus sealed tube'
_diffrn_radiation_type MoK\a
_diffrn_radiation_wavelength 0.71073
_diffrn_reflns_av_R_equivalents 0.0000
_diffrn_reflns_av_sigmaI/netI 0.0440
_diffrn_reflns_limit_h_max 21
_diffrn_reflns_limit_h_min -21
_diffrn_reflns_limit_k_max 16
_diffrn_reflns_limit_k_min 0
_diffrn_reflns_limit_l_max 23
_diffrn_reflns_limit_l_min 0
_diffrn_reflns_number 9324
_diffrn_reflns_theta_full 17.76
_diffrn_reflns_theta_max 17.76
_diffrn_reflns_theta_min 0.75
_diffrn_standards_decay_% 0
_diffrn_standards_interval_count n/a
_diffrn_standards_interval_time n/a
_diffrn_standards_number n/a
_exptl_absorpt_coefficient_mu 16.060
_exptl_absorpt_correction_T_max 0.598
_exptl_absorpt_correction_T_min 0.297
_exptl_absorpt_correction_type multi-scan
_exptl_absorpt_process_details SADABS
_exptl_crystal_colour yellow
_exptl_crystal_density_diffrn 2.611
_exptl_crystal_density_meas ?
_exptl_crystal_density_method 'not measured'
_exptl_crystal_description flake
_exptl_crystal_F_000 9164
_exptl_crystal_size_max 0.078
_exptl_crystal_size_mid 0.066
_exptl_crystal_size_min 0.032
_refine_diff_density_max 3.152
_refine_diff_density_min -1.052
_refine_diff_density_rms 0.260
_refine_ls_extinction_method none
_refine_ls_goodness_of_fit_ref 1.055
_refine_ls_hydrogen_treatment none
_refine_ls_matrix_type full
_refine_ls_number_parameters 707
_refine_ls_number_reflns 9324
_refine_ls_number_restraints 0
_refine_ls_restrained_S_all 1.055
_refine_ls_R_factor_all 0.0564
_refine_ls_R_factor_gt 0.0481
_refine_ls_shift/su_max 0.001
_refine_ls_shift/su_mean 0.000
_refine_ls_structure_factor_coef Fsqd
_refine_ls_weighting_details 'calc w=1/[\s^2^(Fo^2^)+(0.0866P)^2^+52.4907P] where P=(Fo^2^+2Fc^2^)/3'
_refine_ls_weighting_scheme calc
_refine_ls_wR_factor_gt 0.1269
_refine_ls_wR_factor_ref 0.1299
_reflns_number_gt 7632
_reflns_number_total 9324
_reflns_threshold_expression >2sigma(I)
_cod_data_source_file ja1048219_si_009.cif
_cod_data_source_block test
_cod_depositor_comments
;
The following automatic conversions were performed:

'_exptl_crystal_density_meas' value 'n/a' was changed to '?' - the
value is perceived as not measured.

Automatic conversion script
Id: cif_fix_values 3008 2015-01-20 13:52:24Z robertas 
;
_cod_database_code 4103094

loop_
_symmetry_equiv_pos_as_xyz
'x, y, z'
'-x, y+1/2, -z'
'-x, -y, -z'
'x, -y-1/2, z'

loop_
_atom_site_label
_atom_site_type_symbol
_atom_site_fract_x
_atom_site_fract_y
_atom_site_fract_z
_atom_site_U_iso_or_equiv
_atom_site_adp_type
_atom_site_occupancy
_atom_site_symmetry_multiplicity
_atom_site_calc_flag
_atom_site_refinement_flags
U1 U 0.00132(4) 0.42207(5) 0.09866(4) 0.0216(3) Uani 1 1 d .
U2 U -0.04399(6) 0.2500 0.42976(5) 0.0242(4) Uani 1 2 d S
U3 U -0.29699(4) 0.58458(5) 0.31339(4) 0.0202(3) Uani 1 1 d .
U4 U -0.50150(6) 0.2500 0.11964(6) 0.0258(4) Uani 1 2 d S
U5 U -0.52594(4) 0.42050(5) 0.20917(4) 0.0250(3) Uani 1 1 d .
U6 U -0.53765(4) 0.35918(5) 0.40585(4) 0.0242(3) Uani 1 1 d .
U7 U -0.28390(6) 0.2500 0.48118(5) 0.0223(4) Uani 1 2 d S
U8 U -0.28403(4) 0.43820(6) 0.08673(4) 0.0301(3) Uani 1 1 d .
U9 U -0.13159(4) 0.58666(5) 0.28136(4) 0.0211(3) Uani 1 1 d .
U10 U -0.07471(6) 0.2500 0.03305(5) 0.0232(4) Uani 1 2 d S
U11 U -0.13392(4) 0.53796(5) 0.13165(4) 0.0220(3) Uani 1 1 d .
U12 U -0.38514(4) 0.42653(5) 0.45571(4) 0.0253(3) Uani 1 1 d .
U13 U -0.38823(4) 0.53667(5) 0.18207(4) 0.0242(3) Uani 1 1 d .
U14 U 0.02897(4) 0.42513(5) 0.36818(4) 0.0258(3) Uani 1 1 d .
U15 U 0.13052(4) 0.35928(5) 0.26370(4) 0.0229(3) Uani 1 1 d .
K1 K 0.0195(3) 0.2500 0.3081(3) 0.029(2) Uani 1 2 d S
K2 K -0.4131(3) 0.2500 0.4004(3) 0.024(2) Uani 1 2 d S
K3 K 0.0201(3) 0.3961(3) -0.0408(2) 0.0433(19) Uani 1 1 d .
K4 K -0.2011(3) 0.7500 0.3500(3) 0.031(2) Uani 1 2 d S
K5 K 0.0217(3) 0.2500 0.1647(3) 0.031(2) Uani 1 2 d S
K6 K -0.5014(3) 0.2500 0.2763(3) 0.032(2) Uani 1 2 d S
K7 K -0.4840(3) 0.4346(3) 0.5556(2) 0.045(2) Uani 1 1 d .
K8 K -0.4210(2) 0.4578(3) 0.3146(2) 0.0448(19) Uani 1 1 d .
K9 K -0.1485(3) 0.3467(3) 0.1297(3) 0.048(2) Uani 1 1 d .
K10 K -0.3766(3) 0.3461(3) 0.1765(2) 0.0420(19) Uani 1 1 d .
K11 K -0.0239(3) 0.4572(4) 0.2316(2) 0.055(2) Uani 1 1 d .
K12 K 0.0967(4) 0.2500 0.0388(4) 0.059(3) Uani 1 2 d S
K13 K -0.2693(3) 0.3899(4) 0.3829(3) 0.066(2) Uani 1 1 d .
P1 P -0.6213(3) 0.3731(4) 0.2923(3) 0.032(2) Uani 1 1 d .
P2 P -0.2929(3) 0.5648(3) 0.4472(3) 0.026(2) Uani 1 1 d .
P3 P -0.0560(3) 0.5607(4) 0.3996(3) 0.032(2) Uani 1 1 d .
P4 P -0.3968(3) 0.3247(4) 0.0476(3) 0.032(2) Uani 1 1 d .
P5 P -0.6034(3) 0.4031(3) 0.5966(3) 0.029(2) Uani 1 1 d .
P6 P 0.1378(3) 0.3735(4) 0.1325(3) 0.027(2) Uani 1 1 d .
P7 P -0.5691(3) 0.4958(4) 0.3190(3) 0.027(2) Uani 1 1 d .
P8 P -0.1533(3) 0.3206(4) 0.4868(3) 0.029(2) Uani 1 1 d .
P9 P -0.2091(3) 0.3235(4) 0.0104(3) 0.029(2) Uani 1 1 d .
P10 P 0.1098(3) 0.4983(4) 0.1767(3) 0.028(2) Uani 1 1 d .
P11 P 0.0097(3) 0.5966(4) 0.3239(3) 0.033(2) Uani 1 1 d .
O1 O -0.0475(6) 0.3632(8) 0.0352(6) 0.026(5) Uiso 1 1 d .
O2 O -0.3492(7) 0.6079(9) 0.4452(6) 0.034(5) Uiso 1 1 d .
O3 O -0.3689(6) 0.4774(8) 0.1113(6) 0.030(5) Uiso 1 1 d .
O4 O -0.6748(7) 0.3551(8) 0.2698(6) 0.034(5) Uiso 1 1 d .
O5 O -0.3876(6) 0.4650(8) 0.5144(6) 0.025(5) Uiso 1 1 d .
O6 O -0.3076(7) 0.4905(9) 0.4455(6) 0.035(5) Uiso 1 1 d .
O7 O -0.0071(7) 0.6012(8) 0.3804(6) 0.032(5) Uiso 1 1 d .
O8 O -0.3458(7) 0.3419(8) 0.0779(6) 0.036(5) Uiso 1 1 d .
O9 O -0.3243(6) 0.5949(7) 0.2278(5) 0.018(4) Uiso 1 1 d .
O10 O -0.0223(9) 0.2500 0.4927(8) 0.031(7) Uiso 1 2 d S
O11 O -0.2234(7) 0.5587(8) 0.2710(6) 0.033(5) Uiso 1 1 d .
O12 O -0.3024(8) 0.2500 0.4172(7) 0.013(6) Uiso 1 2 d S
O13 O -0.0822(9) 0.2500 0.0987(8) 0.022(6) Uiso 1 2 d S
O14 O -0.1654(6) 0.5964(8) 0.1970(6) 0.021(4) Uiso 1 1 d .
O15 O -0.0560(7) 0.5745(8) 0.4549(7) 0.037(5) Uiso 1 1 d .
O16 O -0.0706(8) 0.2500 -0.0314(8) 0.022(6) Uiso 1 2 d S
O17 O 0.0002(6) 0.3221(8) 0.0475(5) 0.020(4) Uiso 1 1 d .
O18 O 0.0627(6) 0.3423(7) 0.2382(5) 0.010(4) Uiso 1 1 d .
O19 O 0.1539(10) 0.2500 0.2470(9) 0.039(7) Uiso 1 2 d S
O20 O -0.5780(6) 0.3534(8) 0.2589(6) 0.024(5) Uiso 1 1 d .
O21 O 0.0791(7) 0.3558(8) 0.1206(6) 0.032(5) Uiso 1 1 d .
O22 O -0.1150(6) 0.3230(8) 0.4470(6) 0.028(5) Uiso 1 1 d .
O23 O -0.3651(6) 0.4633(8) 0.2186(6) 0.028(5) Uiso 1 1 d .
O24 O -0.0661(9) 0.2500 0.3645(9) 0.032(7) Uiso 1 2 d S
O25 O 0.1278(6) 0.4693(7) 0.2263(5) 0.014(4) Uiso 1 1 d .
O26 O -0.1414(8) 0.2500 0.5164(8) 0.018(6) Uiso 1 2 d S
O27 O 0.1027(6) 0.4345(8) 0.3246(6) 0.021(4) Uiso 1 1 d .
O28 O -0.4399(7) 0.3234(9) 0.0800(6) 0.036(5) Uiso 1 1 d .
O29 O -0.2620(6) 0.3995(8) 0.1456(6) 0.030(5) Uiso 1 1 d .
O30 O 0.1608(7) 0.3481(9) 0.1822(6) 0.038(5) Uiso 1 1 d .
O31 O 0.1243(6) 0.5714(8) 0.1728(6) 0.021(4) Uiso 1 1 d .
O32 O 0.1994(6) 0.3764(8) 0.2877(5) 0.022(4) Uiso 1 1 d .
O33 O -0.6207(6) 0.4531(8) 0.2970(6) 0.024(5) Uiso 1 1 d .
O34 O -0.0172(7) 0.3634(8) 0.4246(6) 0.033(5) Uiso 1 1 d .
O35 O 0.1060(6) 0.3652(8) 0.3446(6) 0.027(5) Uiso 1 1 d .
O36 O -0.2605(7) 0.5842(9) 0.4936(7) 0.039(5) Uiso 1 1 d .
O37 O -0.4764(6) 0.5226(8) 0.2073(5) 0.021(4) Uiso 1 1 d .
O38 O -0.2679(6) 0.5859(8) 0.4006(6) 0.027(5) Uiso 1 1 d .
O39 O -0.0758(6) 0.4862(8) 0.0805(6) 0.020(4) Uiso 1 1 d .
O40 O -0.0460(6) 0.5210(8) 0.1180(6) 0.023(4) Uiso 1 1 d .
O41 O -0.2065(7) 0.5606(9) 0.3252(6) 0.035(5) Uiso 1 1 d .
O42 O -0.1154(6) 0.4977(8) 0.2794(5) 0.021(4) Uiso 1 1 d .
O43 O -0.5631(7) 0.3517(9) 0.5868(6) 0.035(5) Uiso 1 1 d .
O44 O -0.5499(9) 0.2500 0.0643(8) 0.029(7) Uiso 1 2 d S
O45 O -0.2243(7) 0.5271(9) 0.1055(6) 0.040(5) Uiso 1 1 d .
O46 O -0.2837(6) 0.6724(8) 0.3139(5) 0.018(4) Uiso 1 1 d .
O47 O -0.6119(6) 0.3485(7) 0.3444(5) 0.015(4) Uiso 1 1 d .
O48 O -0.1280(6) 0.4629(8) 0.1718(6) 0.025(5) Uiso 1 1 d .
O49 O -0.1035(6) 0.6065(8) 0.2012(6) 0.031(5) Uiso 1 1 d .
O50 O -0.5827(6) 0.3807(8) 0.4517(6) 0.030(5) Uiso 1 1 d .
O51 O -0.3096(7) 0.3632(8) 0.4882(6) 0.035(5) Uiso 1 1 d .
O52 O -0.2674(9) 0.2500 0.5439(9) 0.034(7) Uiso 1 2 d S
O53 O -0.5223(7) 0.3638(8) 0.1345(6) 0.036(5) Uiso 1 1 d .
O54 O -0.1052(7) 0.5876(8) 0.3688(6) 0.031(5) Uiso 1 1 d .
O55 O -0.3698(7) 0.6040(8) 0.2540(6) 0.034(5) Uiso 1 1 d .
O56 O -0.0281(7) 0.3776(9) 0.1445(6) 0.038(5) Uiso 1 1 d .
O57 O -0.4719(6) 0.4827(8) 0.1589(6) 0.023(5) Uiso 1 1 d .
O58 O -0.3578(6) 0.3206(8) 0.4922(5) 0.022(4) Uiso 1 1 d .
O59 O 0.0278(7) 0.3211(8) 0.4126(6) 0.032(5) Uiso 1 1 d .
O60 O 0.1376(10) 0.2500 0.3014(9) 0.045(8) Uiso 1 2 d S
O61 O -0.5231(10) 0.2500 0.4390(9) 0.037(7) Uiso 1 2 d S
O62 O -0.3786(6) 0.3877(8) 0.3958(6) 0.022(4) Uiso 1 1 d .
O63 O -0.1447(7) 0.6732(9) 0.2868(6) 0.035(5) Uiso 1 1 d .
O64 O -0.0449(7) 0.4879(9) 0.3891(6) 0.035(5) Uiso 1 1 d .
O65 O -0.4662(6) 0.3747(8) 0.2359(6) 0.028(5) Uiso 1 1 d .
O66 O -0.5855(7) 0.4765(9) 0.5897(6) 0.042(5) Uiso 1 1 d .
O67 O -0.2297(10) 0.2500 -0.0056(9) 0.036(7) Uiso 1 2 d S
O68 O -0.3833(9) 0.2500 0.0289(9) 0.036(7) Uiso 1 2 d S
O69 O -0.3112(6) 0.4954(8) 0.3180(6) 0.028(5) Uiso 1 1 d .
O70 O -0.5870(7) 0.5688(9) 0.3185(7) 0.044(5) Uiso 1 1 d .
O71 O 0.0327(6) 0.4674(7) 0.0516(5) 0.017(4) Uiso 1 1 d .
O72 O -0.3041(7) 0.4678(9) 0.0284(6) 0.043(5) Uiso 1 1 d .
O73 O -0.5259(7) 0.4819(9) 0.2864(6) 0.041(5) Uiso 1 1 d .
O74 O -0.1354(6) 0.6107(8) 0.0931(5) 0.016(4) Uiso 1 1 d .
O75 O 0.1705(7) 0.3533(9) 0.0915(6) 0.036(5) Uiso 1 1 d .
O76 O -0.2112(6) 0.3235(8) 0.4647(6) 0.025(5) Uiso 1 1 d .
O77 O -0.5549(6) 0.4683(8) 0.3709(6) 0.030(5) Uiso 1 1 d .
O78 O -0.1514(6) 0.3237(8) 0.0257(5) 0.019(4) Uiso 1 1 d .
O79 O -0.4647(7) 0.3650(9) 0.4673(6) 0.037(5) Uiso 1 1 d .
O80 O 0.0676(7) 0.4631(9) 0.4190(6) 0.042(5) Uiso 1 1 d .
O81 O -0.0119(6) 0.3871(8) 0.3180(6) 0.023(4) Uiso 1 1 d .
O82 O 0.1398(6) 0.4567(8) 0.1360(6) 0.024(5) Uiso 1 1 d .
O83 O -0.3247(7) 0.5265(9) 0.1249(6) 0.041(5) Uiso 1 1 d .
O84 O -0.5703(10) 0.2500 0.4043(9) 0.041(8) Uiso 1 2 d S
O85 O -0.4108(6) 0.6112(8) 0.1476(6) 0.029(5) Uiso 1 1 d .
O86 O -0.5545(6) 0.3203(8) 0.1653(6) 0.027(5) Uiso 1 1 d .
O87 O -0.2263(7) 0.3696(8) -0.0351(6) 0.035(5) Uiso 1 1 d .
O88 O -0.4507(9) 0.2500 0.1738(8) 0.030(7) Uiso 1 2 d S
O89 O -0.4911(6) 0.3410(8) 0.3603(5) 0.021(4) Uiso 1 1 d .
O90 O 0.0506(6) 0.4822(8) 0.1623(6) 0.031(5) Uiso 1 1 d .
O91 O -0.0397(7) 0.6152(8) 0.2892(6) 0.030(5) Uiso 1 1 d .
O92 O 0.0527(8) 0.6461(10) 0.3204(7) 0.050(6) Uiso 1 1 d .
O93 O -0.1406(6) 0.3742(8) 0.5262(6) 0.030(5) Uiso 1 1 d .
O94 O -0.4769(7) 0.4344(8) 0.4475(6) 0.032(5) Uiso 1 1 d .
O95 O 0.0258(6) 0.5216(8) 0.3161(6) 0.024(5) Uiso 1 1 d .
O96 O -0.6258(6) 0.3909(8) 0.6451(6) 0.031(5) Uiso 1 1 d .
O97 O -0.2370(7) 0.3448(9) 0.0545(7) 0.040(5) Uiso 1 1 d .
O98 O -0.5864(6) 0.4672(8) 0.1822(6) 0.032(5) Uiso 1 1 d .
O99 O -0.1957(7) 0.4764(9) 0.0745(6) 0.036(5) Uiso 1 1 d .
O100 O -0.4092(7) 0.3657(9) 0.0018(6) 0.039(5) Uiso 1 1 d .

loop_
_atom_site_aniso_label
_atom_site_aniso_U_11
_atom_site_aniso_U_22
_atom_site_aniso_U_33
_atom_site_aniso_U_23
_atom_site_aniso_U_13
_atom_site_aniso_U_12
U1 0.0151(7) 0.0210(7) 0.0296(7) 0.0006(6) 0.0075(6) 0.0007(5)
U2 0.0253(10) 0.0145(9) 0.0325(10) 0.000 0.0017(8) 0.000
U3 0.0154(7) 0.0166(7) 0.0295(7) -0.0013(5) 0.0061(5) -0.0043(5)
U4 0.0150(9) 0.0256(10) 0.0354(11) 0.000 -0.0058(8) 0.000
U5 0.0129(7) 0.0231(7) 0.0383(8) 0.0031(6) -0.0015(6) 0.0001(5)
U6 0.0211(7) 0.0152(7) 0.0382(8) -0.0002(6) 0.0138(6) 0.0011(5)
U7 0.0232(10) 0.0122(9) 0.0320(10) 0.000 0.0046(8) 0.000
U8 0.0192(7) 0.0339(8) 0.0378(8) -0.0066(6) 0.0056(6) -0.0017(6)
U9 0.0143(7) 0.0172(7) 0.0314(7) -0.0016(5) 0.0005(5) 0.0025(5)
U10 0.0188(9) 0.0231(10) 0.0286(10) 0.000 0.0076(8) 0.000
U11 0.0171(7) 0.0181(7) 0.0317(7) 0.0030(6) 0.0073(5) 0.0004(5)
U12 0.0285(7) 0.0119(7) 0.0377(8) -0.0021(6) 0.0146(6) 0.0003(5)
U13 0.0172(7) 0.0213(7) 0.0340(7) 0.0037(6) 0.0011(6) 0.0005(5)
U14 0.0231(7) 0.0141(7) 0.0405(8) -0.0013(6) 0.0035(6) -0.0001(5)
U15 0.0139(7) 0.0168(7) 0.0378(8) -0.0004(6) 0.0018(6) -0.0008(5)
K1 0.020(5) 0.026(6) 0.043(6) 0.000 0.005(5) 0.000
K2 0.019(5) 0.009(5) 0.044(6) 0.000 0.001(5) 0.000
K3 0.043(5) 0.047(5) 0.041(4) 0.003(4) 0.008(4) 0.006(4)
K4 0.025(6) 0.016(5) 0.050(6) 0.000 0.000(5) 0.000
K5 0.025(6) 0.019(5) 0.049(6) 0.000 -0.005(5) 0.000
K6 0.026(6) 0.026(6) 0.043(6) 0.000 0.001(5) 0.000
K7 0.046(5) 0.043(5) 0.050(5) -0.005(4) 0.026(4) -0.001(4)
K8 0.027(4) 0.051(5) 0.055(5) -0.002(4) -0.002(4) -0.011(4)
K9 0.043(5) 0.028(4) 0.075(5) -0.010(4) 0.016(4) 0.004(4)
K10 0.049(5) 0.029(4) 0.049(5) -0.012(4) 0.016(4) -0.013(4)
K11 0.039(5) 0.080(6) 0.045(5) -0.008(4) 0.000(4) 0.022(4)
K12 0.050(7) 0.066(8) 0.060(7) 0.000 0.000(6) 0.000
K13 0.063(6) 0.061(5) 0.076(6) 0.020(5) 0.020(5) 0.011(5)
P1 0.016(5) 0.026(5) 0.055(6) 0.006(4) 0.010(4) -0.006(4)
P2 0.040(5) 0.010(4) 0.028(5) -0.002(4) 0.001(4) -0.010(4)
P3 0.035(5) 0.019(5) 0.039(6) -0.004(4) -0.013(4) 0.005(4)
P4 0.030(5) 0.025(5) 0.041(5) 0.000(4) -0.002(4) -0.003(4)
P5 0.041(5) 0.003(4) 0.046(6) 0.002(4) 0.018(5) -0.002(4)
P6 0.020(5) 0.028(5) 0.035(5) 0.000(4) 0.016(4) 0.008(4)
P7 0.016(5) 0.017(5) 0.048(6) -0.001(4) 0.002(4) -0.009(4)
P8 0.021(5) 0.027(5) 0.039(5) -0.008(4) 0.011(4) -0.006(4)
P9 0.022(5) 0.018(4) 0.047(6) 0.009(4) 0.005(4) 0.004(4)
P10 0.020(5) 0.030(5) 0.035(5) 0.001(4) 0.009(4) 0.000(4)
P11 0.016(5) 0.016(5) 0.063(6) 0.000(4) -0.012(4) -0.010(4)

loop_
_atom_type_symbol
_atom_type_description
_atom_type_scat_dispersion_real
_atom_type_scat_dispersion_imag
_atom_type_scat_source
O O 0.0106 0.0060 'International Tables Vol C Tables 4.2.6.8 and 6.1.1.4'
P P 0.1023 0.0942 'International Tables Vol C Tables 4.2.6.8 and 6.1.1.4'
U U -9.6767 9.6646 'International Tables Vol C Tables 4.2.6.8 and 6.1.1.4'
K K 0.2009 0.2494 'International Tables Vol C Tables 4.2.6.8 and 6.1.1.4'

loop_
_geom_angle_atom_site_label_1
_geom_angle_atom_site_label_2
_geom_angle_atom_site_label_3
_geom_angle
_geom_angle_site_symmetry_1
_geom_angle_site_symmetry_3
O56 U1 O71 179.2(8) . .
O56 U1 O1 92.5(7) . .
O71 U1 O1 87.8(6) . .
O56 U1 O39 91.4(7) . .
O71 U1 O39 89.5(6) . .
O1 U1 O39 75.1(5) . .
O56 U1 O90 87.9(7) . .
O71 U1 O90 91.8(6) . .
O1 U1 O90 179.5(6) . .
O39 U1 O90 104.7(5) . .
O56 U1 O40 90.3(7) . .
O71 U1 O40 90.4(6) . .
O1 U1 O40 109.4(5) . .
O39 U1 O40 34.3(5) . .
O90 U1 O40 70.4(5) . .
O56 U1 O21 86.5(7) . .
O71 U1 O21 92.7(6) . .
O1 U1 O21 106.0(5) . .
O39 U1 O21 177.6(5) . .
O90 U1 O21 74.2(6) . .
O40 U1 O21 144.6(5) . .
O56 U1 O17 90.7(7) . .
O71 U1 O17 89.1(6) . .
O1 U1 O17 35.9(5) . .
O39 U1 O17 110.9(5) . .
O90 U1 O17 144.4(5) . .
O40 U1 O17 145.3(5) . .
O21 U1 O17 70.1(5) . .
O56 U1 K11 45.1(6) . .
O71 U1 K11 135.0(5) . .
O1 U1 K11 132.2(4) . .
O39 U1 K11 83.8(4) . .
O90 U1 K11 48.1(4) . .
O40 U1 K11 60.5(4) . .
O21 U1 K11 93.9(4) . .
O17 U1 K11 134.8(4) . .
O56 U1 K5 43.2(6) . .
O71 U1 K5 136.1(5) . .
O1 U1 K5 86.6(4) . .
O39 U1 K5 130.5(4) . .
O90 U1 K5 93.8(4) . .
O40 U1 K5 132.3(4) . .
O21 U1 K5 47.8(4) . .
O17 U1 K5 62.5(4) . .
K11 U1 K5 75.29(16) . .
O56 U1 K3 136.4(6) . .
O71 U1 K3 43.7(5) . .
O1 U1 K3 47.1(4) . .
O39 U1 K3 92.3(4) . .
O90 U1 K3 132.6(4) . .
O40 U1 K3 115.5(4) . .
O21 U1 K3 90.0(4) . .
O17 U1 K3 47.8(4) . .
K11 U1 K3 175.96(14) . .
K5 U1 K3 108.18(15) . .
O56 U1 K3 133.9(6) . 3_565
O71 U1 K3 46.8(5) . 3_565
O1 U1 K3 96.7(4) . 3_565
O39 U1 K3 48.7(4) . 3_565
O90 U1 K3 82.8(4) . 3_565
O40 U1 K3 44.1(4) . 3_565
O21 U1 K3 132.8(4) . 3_565
O17 U1 K3 121.6(4) . 3_565
K11 U1 K3 100.58(15) . 3_565
K5 U1 K3 175.83(15) . 3_565
K3 U1 K3 75.97(15) . 3_565
O10 U2 O24 179.8(11) . .
O10 U2 O34 89.5(5) . .
O24 U2 O34 90.4(5) . .
O10 U2 O34 89.5(5) . 4_565
O24 U2 O34 90.4(5) . 4_565
O34 U2 O34 145.2(8) . 4_565
O10 U2 O59 90.9(7) . 4_565
O24 U2 O59 88.9(7) . 4_565
O34 U2 O59 109.0(6) . 4_565
O34 U2 O59 36.2(5) 4_565 4_565
O10 U2 O59 90.9(7) . .
O24 U2 O59 88.9(7) . .
O34 U2 O59 36.2(5) . .
O34 U2 O59 109.0(6) 4_565 .
O59 U2 O59 72.8(8) 4_565 .
O10 U2 O22 89.0(7) . 4_565
O24 U2 O22 91.2(7) . 4_565
O34 U2 O22 144.8(6) . 4_565
O34 U2 O22 70.0(6) 4_565 4_565
O59 U2 O22 106.2(6) 4_565 4_565
O59 U2 O22 179.0(6) . 4_565
O10 U2 O22 89.0(7) . .
O24 U2 O22 91.2(7) . .
O34 U2 O22 70.0(6) . .
O34 U2 O22 144.8(6) 4_565 .
O59 U2 O22 179.0(6) 4_565 .
O59 U2 O22 106.2(6) . .
O22 U2 O22 74.8(8) 4_565 .
O10 U2 K1 137.0(8) . .
O24 U2 K1 42.7(8) . .
O34 U2 K1 78.6(4) . .
O34 U2 K1 78.6(4) 4_565 .
O59 U2 K1 55.9(4) 4_565 .
O59 U2 K1 55.9(4) . .
O22 U2 K1 123.7(4) 4_565 .
O22 U2 K1 123.7(4) . .
O46 U3 O69 175.5(7) . .
O46 U3 O41 90.9(6) . .
O69 U3 O41 89.4(7) . .
O46 U3 O11 93.5(6) . .
O69 U3 O11 89.5(6) . .
O41 U3 O11 37.5(6) . .
O46 U3 O55 88.9(6) . .
O69 U3 O55 93.4(6) . .
O41 U3 O55 145.1(6) . .
O11 U3 O55 107.7(6) . .
O46 U3 O9 87.7(6) . .
O69 U3 O9 96.4(6) . .
O41 U3 O9 110.3(5) . .
O11 U3 O9 73.1(5) . .
O55 U3 O9 34.8(5) . .
O46 U3 O96 87.6(6) . 3_466
O69 U3 O96 89.4(6) . 3_466
O41 U3 O96 144.0(6) . 3_466
O11 U3 O96 178.2(6) . 3_466
O55 U3 O96 70.9(6) . 3_466
O9 U3 O96 105.6(5) . 3_466
O46 U3 O38 86.7(6) . .
O69 U3 O38 89.3(6) . .
O41 U3 O38 70.1(6) . .
O11 U3 O38 107.6(6) . .
O55 U3 O38 144.6(6) . .
O9 U3 O38 174.4(5) . .
O96 U3 O38 73.9(6) 3_466 .
O46 U3 K8 139.6(5) . .
O69 U3 K8 39.6(5) . .
O41 U3 K8 128.9(4) . .
O11 U3 K8 121.6(4) . .
O55 U3 K8 63.2(4) . .
O9 U3 K8 84.5(4) . .
O96 U3 K8 56.9(4) 3_466 .
O38 U3 K8 99.6(4) . .
O46 U3 K4 27.8(5) . .
O69 U3 K4 150.6(5) . .
O41 U3 K4 65.4(4) . .
O11 U3 K4 79.5(4) . .
O55 U3 K4 115.9(4) . .
O9 U3 K4 106.2(4) . .
O96 U3 K4 102.1(4) 3_466 .
O38 U3 K4 68.7(4) . .
K8 U3 K4 158.73(15) . .
O46 U3 K13 148.2(5) . .
O69 U3 K13 28.8(5) . .
O41 U3 K13 68.9(4) . .
O11 U3 K13 85.1(4) . .
O55 U3 K13 121.8(4) . .
O9 U3 K13 121.7(4) . .
O96 U3 K13 94.7(4) 3_466 .
O38 U3 K13 63.8(4) . .
K8 U3 K13 62.19(14) . .
K4 U3 K13 122.23(15) . .
O44 U4 O88 177.8(10) . .
O44 U4 O53 89.9(5) . 4_565
O88 U4 O53 90.7(5) . 4_565
O44 U4 O53 89.9(5) . .
O88 U4 O53 90.7(5) . .
O53 U4 O53 145.9(8) 4_565 .
O44 U4 O86 93.6(7) . 4_565
O88 U4 O86 88.1(7) . 4_565
O53 U4 O86 36.9(5) 4_565 4_565
O53 U4 O86 109.2(6) . 4_565
O44 U4 O86 93.6(7) . .
O88 U4 O86 88.1(7) . .
O53 U4 O86 109.2(6) 4_565 .
O53 U4 O86 36.9(5) . .
O86 U4 O86 72.3(8) 4_565 .
O44 U4 O28 92.4(7) . 4_565
O88 U4 O28 85.8(7) . 4_565
O53 U4 O28 70.6(6) 4_565 4_565
O53 U4 O28 143.5(6) . 4_565
O86 U4 O28 107.1(6) 4_565 4_565
O86 U4 O28 173.9(5) . 4_565
O44 U4 O28 92.4(7) . .
O88 U4 O28 85.8(7) . .
O53 U4 O28 143.5(6) 4_565 .
O53 U4 O28 70.6(6) . .
O86 U4 O28 173.9(5) 4_565 .
O86 U4 O28 107.1(6) . .
O28 U4 O28 72.9(8) 4_565 .
O44 U4 K10 140.9(4) . .
O88 U4 K10 37.8(4) . .
O53 U4 K10 125.9(4) 4_565 .
O53 U4 K10 69.4(4) . .
O86 U4 K10 124.0(4) 4_565 .
O86 U4 K10 88.9(4) . .
O28 U4 K10 86.6(4) 4_565 .
O28 U4 K10 50.0(4) . .
O44 U4 K10 140.9(4) . 4_565
O88 U4 K10 37.7(4) . 4_565
O53 U4 K10 69.4(4) 4_565 4_565
O53 U4 K10 125.9(4) . 4_565
O86 U4 K10 88.9(4) 4_565 4_565
O86 U4 K10 124.0(4) . 4_565
O28 U4 K10 50.0(4) 4_565 4_565
O28 U4 K10 86.6(4) . 4_565
K10 U4 K10 58.8(2) . 4_565
O44 U4 K6 138.9(7) . .
O88 U4 K6 43.3(7) . .
O53 U4 K6 79.0(4) 4_565 .
O53 U4 K6 79.0(4) . .
O86 U4 K6 54.7(4) 4_565 .
O86 U4 K6 54.7(4) . .
O28 U4 K6 119.8(4) 4_565 .
O28 U4 K6 119.8(4) . .
K10 U4 K6 71.10(14) . .
K10 U4 K6 71.10(14) 4_565 .
O65 U5 O98 179.8(8) . .
O65 U5 O53 90.6(6) . .
O98 U5 O53 89.6(6) . .
O65 U5 O57 89.4(6) . .
O98 U5 O57 90.5(6) . .
O53 U5 O57 71.2(6) . .
O65 U5 O20 88.7(6) . .
O98 U5 O20 91.5(6) . .
O53 U5 O20 107.0(6) . .
O57 U5 O20 177.4(5) . .
O65 U5 O37 90.8(6) . .
O98 U5 O37 89.0(6) . .
O53 U5 O37 109.2(5) . .
O57 U5 O37 38.1(5) . .
O20 U5 O37 143.7(5) . .
O65 U5 O86 89.2(6) . .
O98 U5 O86 91.0(6) . .
O53 U5 O86 36.8(5) . .
O57 U5 O86 108.0(5) . .
O20 U5 O86 70.2(5) . .
O37 U5 O86 146.1(5) . .
O65 U5 O73 88.3(6) . .
O98 U5 O73 91.5(6) . .
O53 U5 O73 177.4(6) . .
O57 U5 O73 106.4(6) . .
O20 U5 O73 75.3(6) . .
O37 U5 O73 68.5(5) . .
O86 U5 O73 145.4(6) . .
O65 U5 K8 46.5(5) . .
O98 U5 K8 133.3(5) . .
O53 U5 K8 132.2(4) . .
O57 U5 K8 86.2(4) . .
O20 U5 K8 93.7(4) . .
O37 U5 K8 61.2(4) . .
O86 U5 K8 134.1(4) . .
O73 U5 K8 45.9(4) . .
O65 U5 K6 45.3(5) . .
O98 U5 K6 134.9(5) . .
O53 U5 K6 88.4(4) . .
O57 U5 K6 130.8(4) . .
O20 U5 K6 46.8(4) . .
O37 U5 K6 133.7(4) . .
O86 U5 K6 62.4(4) . .
O73 U5 K6 92.5(4) . .
K8 U5 K6 75.11(15) . .
O65 U5 K10 36.8(5) . .
O98 U5 K10 143.2(5) . .
O53 U5 K10 62.7(4) . .
O57 U5 K10 59.1(4) . .
O20 U5 K10 118.4(4) . .
O37 U5 K10 79.1(4) . .
O86 U5 K10 80.8(4) . .
O73 U5 K10 115.3(4) . .
K8 U5 K10 69.56(13) . .
K6 U5 K10 71.70(15) . .
O50 U6 O89 177.6(7) . .
O50 U6 O84 89.3(8) . .
O89 U6 O84 93.0(8) . .
O50 U6 O94 86.7(7) . .
O89 U6 O94 91.1(6) . .
O84 U6 O94 144.7(7) . .
O50 U6 O61 92.2(8) . .
O89 U6 O61 89.5(7) . .
O84 U6 O61 36.1(7) . .
O94 U6 O61 109.0(7) . .
O50 U6 O79 90.0(7) . .
O89 U6 O79 88.9(6) . .
O84 U6 O79 108.1(7) . .
O94 U6 O79 37.0(5) . .
O61 U6 O79 72.0(7) . .
O50 U6 O77 87.5(6) . .
O89 U6 O77 90.8(6) . .
O84 U6 O77 142.1(7) . .
O94 U6 O77 72.8(6) . .
O61 U6 O77 178.2(7) . .
O79 U6 O77 109.7(6) . .
O50 U6 O47 89.9(6) . .
O89 U6 O47 91.2(6) . .
O84 U6 O47 69.5(7) . .
O94 U6 O47 145.4(5) . .
O61 U6 O47 105.6(7) . .
O79 U6 O47 177.6(5) . .
O77 U6 O47 72.7(5) . .
O50 U6 K2 136.7(5) . .
O89 U6 K2 43.8(5) . .
O84 U6 K2 76.3(6) . .
O94 U6 K2 82.8(4) . .
O61 U6 K2 52.9(6) . .
O79 U6 K2 57.8(4) . .
O77 U6 K2 128.1(4) . .
O47 U6 K2 121.0(4) . .
O50 U6 K7 71.2(5) . 3_466
O89 U6 K7 106.4(5) . 3_466
O84 U6 K7 160.6(6) . 3_466
O94 U6 K7 37.6(4) . 3_466
O61 U6 K7 141.0(5) . 3_466
O79 U6 K7 72.9(4) . 3_466
O77 U6 K7 40.5(4) . 3_466
O47 U6 K7 109.4(4) . 3_466
K2 U6 K7 117.78(12) . 3_466
O50 U6 K6 151.0(5) . .
O89 U6 K6 31.2(5) . .
O84 U6 K6 67.4(6) . .
O94 U6 K6 122.3(4) . .
O61 U6 K6 79.3(5) . .
O79 U6 K6 113.0(4) . .
O77 U6 K6 100.1(4) . .
O47 U6 K6 66.3(4) . .
K2 U6 K6 56.48(16) . .
K7 U6 K6 130.91(11) 3_466 .
O50 U6 K7 56.5(5) . .
O89 U6 K7 122.0(5) . .
O84 U6 K7 114.3(6) . .
O94 U6 K7 38.1(4) . .
O61 U6 K7 86.3(5) . .
O79 U6 K7 35.3(4) . .
O77 U6 K7 95.1(4) . .
O47 U6 K7 145.3(4) . .
K2 U6 K7 92.42(15) . .
K7 U6 K7 54.99(16) 3_466 .
K6 U6 K7 148.37(14) . .
O52 U7 O12 178.7(10) . .
O52 U7 O51 87.9(5) . 4_565
O12 U7 O51 91.7(5) . 4_565
O52 U7 O51 87.9(5) . .
O12 U7 O51 91.7(5) . .
O51 U7 O51 145.7(8) 4_565 .
O52 U7 O58 89.9(7) . 4_565
O12 U7 O58 89.1(6) . 4_565
O51 U7 O58 36.9(5) 4_565 4_565
O51 U7 O58 109.0(6) . 4_565
O52 U7 O58 89.9(7) . .
O12 U7 O58 89.1(6) . .
O51 U7 O58 109.0(6) 4_565 .
O51 U7 O58 36.9(5) . .
O58 U7 O58 72.2(7) 4_565 .
O52 U7 O76 93.6(7) . .
O12 U7 O76 87.4(6) . .
O51 U7 O76 144.2(6) 4_565 .
O51 U7 O76 70.1(6) . .
O58 U7 O76 176.3(5) 4_565 .
O58 U7 O76 106.7(5) . .
O52 U7 O76 93.6(7) . 4_565
O12 U7 O76 87.4(6) . 4_565
O51 U7 O76 70.1(6) 4_565 4_565
O51 U7 O76 144.2(6) . 4_565
O58 U7 O76 106.7(5) 4_565 4_565
O58 U7 O76 176.3(5) . 4_565
O76 U7 O76 74.2(8) . 4_565
O52 U7 K2 134.3(8) . .
O12 U7 K2 44.4(7) . .
O51 U7 K2 79.4(4) 4_565 .
O51 U7 K2 79.4(4) . .
O58 U7 K2 54.8(4) 4_565 .
O58 U7 K2 54.8(4) . .
O76 U7 K2 121.7(4) . .
O76 U7 K2 121.7(4) 4_565 .
O52 U7 K13 130.7(3) . 4_565
O12 U7 K13 49.8(3) . 4_565
O51 U7 K13 54.5(4) 4_565 4_565
O51 U7 K13 141.4(4) . 4_565
O58 U7 K13 77.9(4) 4_565 4_565
O58 U7 K13 129.1(4) . 4_565
O76 U7 K13 100.5(4) . 4_565
O76 U7 K13 47.3(4) 4_565 4_565
K2 U7 K13 74.39(14) . 4_565
O52 U7 K13 130.7(3) . .
O12 U7 K13 49.8(3) . .
O51 U7 K13 141.4(4) 4_565 .
O51 U7 K13 54.5(4) . .
O58 U7 K13 129.1(4) 4_565 .
O58 U7 K13 77.9(4) . .
O76 U7 K13 47.3(4) . .
O76 U7 K13 100.5(4) 4_565 .
K2 U7 K13 74.39(14) . .
K13 U7 K13 90.9(2) 4_565 .
O72 U8 O29 174.7(8) . .
O72 U8 O83 92.8(7) . .
O29 U8 O83 92.1(7) . .
O72 U8 O45 94.3(7) . .
O29 U8 O45 89.2(7) . .
O83 U8 O45 68.8(6) . .
O72 U8 O97 92.3(7) . .
O29 U8 O97 82.8(7) . .
O83 U8 O97 174.6(6) . .
O45 U8 O97 109.2(6) . .
O72 U8 O99 88.0(7) . .
O29 U8 O99 92.3(6) . .
O83 U8 O99 106.1(6) . .
O45 U8 O99 37.6(6) . .
O97 U8 O99 72.4(6) . .
O72 U8 O3 87.2(7) . .
O29 U8 O3 95.7(6) . .
O83 U8 O3 36.8(5) . .
O45 U8 O3 105.4(6) . .
O97 U8 O3 145.3(6) . .
O99 U8 O3 142.1(6) . .
O72 U8 O8 92.4(7) . .
O29 U8 O8 84.2(7) . .
O83 U8 O8 109.0(6) . .
O45 U8 O8 173.0(6) . .
O97 U8 O8 72.4(6) . .
O99 U8 O8 144.8(6) . .
O3 U8 O8 73.0(6) . .
O72 U8 K9 127.0(6) . .
O29 U8 K9 50.1(5) . .
O83 U8 K9 128.3(4) . .
O45 U8 K9 76.0(4) . .
O97 U8 K9 46.6(4) . .
O99 U8 K9 52.9(4) . .
O3 U8 K9 145.7(4) . .
O8 U8 K9 101.4(4) . .
O72 U8 K10 125.5(6) . .
O29 U8 K10 54.2(5) . .
O83 U8 K10 76.3(4) . .
O45 U8 K10 127.9(4) . .
O97 U8 K10 101.9(4) . .
O99 U8 K10 146.5(4) . .
O3 U8 K10 52.8(4) . .
O8 U8 K10 45.7(4) . .
K9 U8 K10 98.60(14) . .
O63 U9 O42 176.4(7) . .
O63 U9 O11 92.8(7) . .
O42 U9 O11 89.4(6) . .
O63 U9 O91 87.1(7) . .
O42 U9 O91 90.7(6) . .
O11 U9 O91 178.3(6) . .
O63 U9 O14 87.1(7) . .
O42 U9 O14 96.4(6) . .
O11 U9 O14 69.1(5) . .
O91 U9 O14 109.2(5) . .
O63 U9 O41 90.3(7) . .
O42 U9 O41 89.8(6) . .
O11 U9 O41 36.7(5) . .
O91 U9 O41 145.0(6) . .
O14 U9 O41 105.5(5) . .
O63 U9 O49 89.5(7) . .
O42 U9 O49 92.7(6) . .
O11 U9 O49 107.3(6) . .
O91 U9 O49 71.0(6) . .
O14 U9 O49 38.5(5) . .
O41 U9 O49 144.0(6) . .
O63 U9 O54 86.9(7) . .
O42 U9 O54 89.7(6) . .
O11 U9 O54 107.4(6) . .
O91 U9 O54 74.3(6) . .
O14 U9 O54 172.8(5) . .
O41 U9 O54 70.7(6) . .
O49 U9 O54 145.2(6) . .
O63 U9 K11 141.5(5) . .
O42 U9 K11 38.3(5) . .
O11 U9 K11 119.3(4) . .
O91 U9 K11 60.2(4) . .
O14 U9 K11 85.6(4) . .
O41 U9 K11 128.0(4) . .
O49 U9 K11 62.4(4) . .
O54 U9 K11 101.5(4) . .
O63 U9 K4 28.3(5) . .
O42 U9 K4 150.2(5) . .
O11 U9 K4 77.9(4) . .
O91 U9 K4 102.7(4) . .
O14 U9 K4 103.7(4) . .
O41 U9 K4 64.0(4) . .
O49 U9 K4 116.7(4) . .
O54 U9 K4 69.2(4) . .
K11 U9 K4 162.73(15) . .
O16 U10 O13 177.4(10) . .
O16 U10 O1 88.9(4) . .
O13 U10 O1 91.8(4) . .
O16 U10 O1 88.9(4) . 4_565
O13 U10 O1 91.8(4) . 4_565
O1 U10 O1 146.1(8) . 4_565
O16 U10 O17 92.7(7) . .
O13 U10 O17 89.4(7) . .
O1 U10 O17 36.3(5) . .
O1 U10 O17 110.2(6) 4_565 .
O16 U10 O17 92.7(7) . 4_565
O13 U10 O17 89.4(7) . 4_565
O1 U10 O17 110.2(6) . 4_565
O1 U10 O17 36.3(5) 4_565 4_565
O17 U10 O17 74.0(7) . 4_565
O16 U10 O78 92.1(7) . 4_565
O13 U10 O78 85.8(6) . 4_565
O1 U10 O78 144.1(5) . 4_565
O1 U10 O78 69.8(5) 4_565 4_565
O17 U10 O78 175.2(5) . 4_565
O17 U10 O78 105.7(5) 4_565 4_565
O16 U10 O78 92.1(7) . .
O13 U10 O78 85.8(6) . .
O1 U10 O78 69.8(5) . .
O1 U10 O78 144.1(5) 4_565 .
O17 U10 O78 105.7(5) . .
O17 U10 O78 175.2(5) 4_565 .
O78 U10 O78 74.3(7) 4_565 .
O16 U10 K9 138.6(5) . .
O13 U10 K9 39.7(4) . .
O1 U10 K9 70.5(4) . .
O1 U10 K9 128.0(4) 4_565 .
O17 U10 K9 90.9(4) . .
O17 U10 K9 127.8(4) 4_565 .
O78 U10 K9 85.6(4) 4_565 .
O78 U10 K9 47.5(4) . .
O16 U10 K9 138.6(5) . 4_565
O13 U10 K9 39.7(4) . 4_565
O1 U10 K9 128.0(4) . 4_565
O1 U10 K9 70.5(4) 4_565 4_565
O17 U10 K9 127.8(4) . 4_565
O17 U10 K9 90.9(4) 4_565 4_565
O78 U10 K9 47.5(4) 4_565 4_565
O78 U10 K9 85.6(4) . 4_565
K9 U10 K9 59.5(2) . 4_565
O16 U10 K5 140.8(7) . .
O13 U10 K5 41.8(7) . .
O1 U10 K5 80.3(4) . .
O1 U10 K5 80.3(4) 4_565 .
O17 U10 K5 57.3(4) . .
O17 U10 K5 57.3(4) 4_565 .
O78 U10 K5 118.3(4) 4_565 .
O78 U10 K5 118.3(4) . .
K9 U10 K5 72.23(15) . .
K9 U10 K5 72.23(15) 4_565 .
O16 U10 K12 83.5(7) . .
O13 U10 K12 99.1(7) . .
O1 U10 K12 73.1(4) . .
O1 U10 K12 73.1(4) 4_565 .
O17 U10 K12 38.1(4) . .
O17 U10 K12 38.1(4) 4_565 .
O78 U10 K12 142.7(4) 4_565 .
O78 U10 K12 142.7(4) . .
K9 U10 K12 121.29(15) . .
K9 U10 K12 121.29(15) 4_565 .
K5 U10 K12 57.32(18) . .
O74 U11 O48 176.6(7) . .
O74 U11 O40 89.6(6) . .
O48 U11 O40 87.2(6) . .
O74 U11 O14 93.2(6) . .
O48 U11 O14 87.9(6) . .
O40 U11 O14 126.7(5) . .
O74 U11 O45 85.8(6) . .
O48 U11 O45 97.5(6) . .
O40 U11 O45 149.8(6) . .
O14 U11 O45 83.4(6) . .
O74 U11 O39 89.2(6) . .
O48 U11 O39 88.7(6) . .
O40 U11 O39 34.8(5) . .
O14 U11 O39 161.4(5) . .
O45 U11 O39 115.2(6) . .
O74 U11 O49 89.7(6) . .
O48 U11 O49 89.3(6) . .
O40 U11 O49 88.0(5) . .
O14 U11 O49 38.8(5) . .
O45 U11 O49 121.7(6) . .
O39 U11 O49 122.8(5) . .
O74 U11 O99 93.0(6) . .
O48 U11 O99 89.2(6) . .
O40 U11 O99 113.3(6) . .
O14 U11 O99 119.7(5) . .
O45 U11 O99 37.5(6) . .
O39 U11 O99 78.5(5) . .
O49 U11 O99 158.5(6) . .
O74 U11 K9 143.2(5) . .
O48 U11 K9 37.6(5) . .
O40 U11 K9 86.9(4) . .
O14 U11 K9 117.9(4) . .
O45 U11 K9 79.3(4) . .
O39 U11 K9 67.8(4) . .
O49 U11 K9 126.8(4) . .
O99 U11 K9 55.6(4) . .
O74 U11 K11 133.9(5) . .
O48 U11 K11 42.9(5) . .
O40 U11 K11 55.8(4) . .
O14 U11 K11 86.9(4) . .
O45 U11 K11 139.6(4) . .
O39 U11 K11 78.2(4) . .
O49 U11 K11 62.8(4) . .
O99 U11 K11 126.5(4) . .
K9 U11 K11 70.99(15) . .
O74 U11 K3 51.4(5) . 3_565
O48 U11 K3 125.5(5) . 3_565
O40 U11 K3 39.2(4) . 3_565
O14 U11 K3 126.9(4) . 3_565
O45 U11 K3 123.8(4) . 3_565
O39 U11 K3 44.3(4) . 3_565
O49 U11 K3 95.8(4) . 3_565
O99 U11 K3 102.5(4) . 3_565
K9 U11 K3 112.04(14) . 3_565
K11 U11 K3 93.06(14) . 3_565
O5 U12 O62 176.8(7) . .
O5 U12 O94 86.6(6) . .
O62 U12 O94 96.5(6) . .
O5 U12 O66 94.9(7) . 3_466
O62 U12 O66 85.8(6) . 3_466
O94 U12 O66 68.4(6) . 3_466
O5 U12 O6 88.5(6) . .
O62 U12 O6 88.7(6) . .
O94 U12 O6 141.6(6) . .
O66 U12 O6 74.2(6) 3_466 .
O5 U12 O51 89.1(6) . .
O62 U12 O51 88.5(6) . .
O94 U12 O51 146.3(6) . .
O66 U12 O51 145.4(6) 3_466 .
O6 U12 O51 71.5(6) . .
O5 U12 O79 90.1(6) . .
O62 U12 O79 92.8(6) . .
O94 U12 O79 37.1(5) . .
O66 U12 O79 104.8(6) 3_466 .
O6 U12 O79 178.1(6) . .
O51 U12 O79 109.6(6) . .
O5 U12 O58 92.1(6) . .
O62 U12 O58 87.4(6) . .
O94 U12 O58 110.3(5) . .
O66 U12 O58 172.8(6) 3_466 .
O6 U12 O58 107.9(5) . .
O51 U12 O58 36.4(5) . .
O79 U12 O58 73.3(5) . .
O5 U12 K13 130.6(5) . .
O62 U12 K13 46.2(5) . .
O94 U12 K13 141.8(4) . .
O66 U12 K13 96.0(4) 3_466 .
O6 U12 K13 49.4(4) . .
O51 U12 K13 57.1(4) . .
O79 U12 K13 132.5(4) . .
O58 U12 K13 80.8(4) . .
O5 U12 K2 136.2(5) . .
O62 U12 K2 45.2(5) . .
O94 U12 K2 82.9(4) . .
O66 U12 K2 119.8(4) 3_466 .
O6 U12 K2 124.4(4) . .
O51 U12 K2 77.2(4) . .
O79 U12 K2 57.5(4) . .
O58 U12 K2 53.2(4) . .
K13 U12 K2 75.06(17) . .
O5 U12 K7 43.2(5) . .
O62 U12 K7 139.8(5) . .
O94 U12 K7 50.0(4) . .
O66 U12 K7 98.1(4) 3_466 .
O6 U12 K7 130.9(4) . .
O51 U12 K7 108.0(4) . .
O79 U12 K7 47.5(4) . .
O58 U12 K7 85.7(4) . .
K13 U12 K7 165.05(16) . .
K2 U12 K7 101.84(15) . .
O5 U12 K8 142.2(5) . .
O62 U12 K8 38.9(5) . .
O94 U12 K8 75.8(4) . .
O66 U12 K8 47.6(4) 3_466 .
O6 U12 K8 85.4(4) . .
O51 U12 K8 123.6(4) . .
O79 U12 K8 95.0(4) . .
O58 U12 K8 125.3(4) . .
K13 U12 K8 68.62(15) . .
K2 U12 K8 75.12(15) . .
K7 U12 K8 125.25(14) . .
O85 U13 O23 178.1(7) . .
O85 U13 O9 92.5(6) . .
O23 U13 O9 86.1(6) . .
O85 U13 O83 86.0(7) . .
O23 U13 O83 95.0(7) . .
O9 U13 O83 84.9(6) . .
O85 U13 O3 93.7(6) . .
O23 U13 O3 88.1(6) . .
O9 U13 O3 121.0(6) . .
O83 U13 O3 37.4(5) . .
O85 U13 O55 89.8(6) . .
O23 U13 O55 88.3(6) . .
O9 U13 O55 35.5(5) . .
O83 U13 O55 120.0(6) . .
O3 U13 O55 156.4(6) . .
O85 U13 O57 90.0(6) . .
O23 U13 O57 91.0(6) . .
O9 U13 O57 159.8(5) . .
O83 U13 O57 115.3(6) . .
O3 U13 O57 78.8(5) . .
O55 U13 O57 124.5(5) . .
O85 U13 O37 89.2(6) . .
O23 U13 O37 90.6(6) . .
O9 U13 O37 122.4(5) . .
O83 U13 O37 152.6(6) . .
O3 U13 O37 116.3(5) . .
O55 U13 O37 87.0(5) . .
O57 U13 O37 37.6(5) . .
O85 U13 K10 144.4(5) . .
O23 U13 K10 37.5(5) . .
O9 U13 K10 118.4(4) . .
O83 U13 K10 80.0(4) . .
O3 U13 K10 56.3(4) . .
O55 U13 K10 125.6(4) . .
O57 U13 K10 67.4(4) . .
O37 U13 K10 88.5(4) . .
O85 U13 K8 133.5(5) . .
O23 U13 K8 45.2(5) . .
O9 U13 K8 84.4(4) . .
O83 U13 K8 139.4(4) . .
O3 U13 K8 127.4(4) . .
O55 U13 K8 61.9(4) . .
O57 U13 K8 79.4(4) . .
O37 U13 K8 55.7(4) . .
K10 U13 K8 71.14(13) . .
O80 U14 O81 178.2(7) . .
O80 U14 O27 87.3(7) . .
O81 U14 O27 94.5(6) . .
O80 U14 O34 89.1(7) . .
O81 U14 O34 89.6(6) . .
O27 U14 O34 148.1(6) . .
O80 U14 O64 88.8(7) . .
O81 U14 O64 89.6(6) . .
O27 U14 O64 141.0(6) . .
O34 U14 O64 70.6(6) . .
O80 U14 O95 96.1(7) . .
O81 U14 O95 84.3(6) . .
O27 U14 O95 67.3(5) . .
O34 U14 O95 144.6(6) . .
O64 U14 O95 74.5(6) . .
O80 U14 O59 90.3(7) . .
O81 U14 O59 89.3(6) . .
O27 U14 O59 112.1(5) . .
O34 U14 O59 36.1(5) . .
O64 U14 O59 106.7(6) . .
O95 U14 O59 173.5(5) . .
O80 U14 O35 90.9(7) . .
O81 U14 O35 90.7(6) . .
O27 U14 O35 36.4(5) . .
O34 U14 O35 112.1(6) . .
O64 U14 O35 177.3(6) . .
O95 U14 O35 102.8(5) . .
O59 U14 O35 75.9(5) . .
O80 U14 K1 136.1(6) . .
O81 U14 K1 44.6(5) . .
O27 U14 K1 82.9(4) . .
O34 U14 K1 77.9(4) . .
O64 U14 K1 124.1(4) . .
O95 U14 K1 118.6(4) . .
O59 U14 K1 55.3(4) . .
O35 U14 K1 57.5(4) . .
O80 U14 K11 142.0(6) . .
O81 U14 K11 38.7(5) . .
O27 U14 K11 73.7(4) . .
O34 U14 K11 124.1(4) . .
O64 U14 K11 86.1(4) . .
O95 U14 K11 46.3(4) . .
O59 U14 K11 127.2(4) . .
O35 U14 K11 92.4(4) . .
K1 U14 K11 74.81(16) . .
O18 U15 O32 178.5(6) . .
O18 U15 O19 90.0(7) . .
O32 U15 O19 89.6(8) . .
O18 U15 O35 92.6(6) . .
O32 U15 O35 88.9(6) . .
O19 U15 O35 109.1(7) . .
O18 U15 O27 93.1(6) . .
O32 U15 O27 88.1(6) . .
O19 U15 O27 145.5(7) . .
O35 U15 O27 36.4(5) . .
O18 U15 O60 91.5(7) . .
O32 U15 O60 89.1(8) . .
O19 U15 O60 39.0(8) . .
O35 U15 O60 70.1(7) . .
O27 U15 O60 106.5(7) . .
O18 U15 O25 91.0(6) . .
O32 U15 O25 88.4(6) . .
O19 U15 O25 140.2(7) . .
O35 U15 O25 110.6(5) . .
O27 U15 O25 74.1(5) . .
O60 U15 O25 177.4(7) . .
O18 U15 O30 90.0(6) . .
O32 U15 O30 88.5(6) . .
O19 U15 O30 67.9(7) . .
O35 U15 O30 176.1(6) . .
O27 U15 O30 146.3(5) . .
O60 U15 O30 106.9(7) . .
O25 U15 O30 72.3(5) . .
O18 U15 K1 47.4(5) . .
O32 U15 K1 133.8(5) . .
O19 U15 K1 74.8(6) . .
O35 U15 K1 57.9(4) . .
O27 U15 K1 82.2(4) . .
O60 U15 K1 51.8(6) . .
O25 U15 K1 130.8(3) . .
O30 U15 K1 122.6(4) . .
O18 U15 K5 30.0(4) . .
O32 U15 K5 148.9(5) . .
O19 U15 K5 63.9(6) . .
O35 U15 K5 114.1(4) . .
O27 U15 K5 122.9(4) . .
O60 U15 K5 80.2(6) . .
O25 U15 K5 101.7(4) . .
O30 U15 K5 67.3(4) . .
K1 U15 K5 57.41(17) . .
O18 U15 K11 38.2(4) . .
O32 U15 K11 142.1(5) . .
O19 U15 K11 128.2(6) . .
O35 U15 K11 81.8(4) . .
O27 U15 K11 63.0(4) . .
O60 U15 K11 121.1(6) . .
O25 U15 K11 61.5(4) . .
O30 U15 K11 102.1(4) . .
K1 U15 K11 69.38(14) . .
K5 U15 K11 65.60(12) . .
O24 K1 O81 73.1(3) . .
O24 K1 O81 73.1(3) . 4_565
O81 K1 O81 144.9(7) . 4_565
O24 K1 O18 136.0(4) . 4_565
O81 K1 O18 141.5(5) . 4_565
O81 K1 O18 65.6(4) 4_565 4_565
O24 K1 O18 136.0(4) . .
O81 K1 O18 65.6(4) . .
O81 K1 O18 141.5(5) 4_565 .
O18 K1 O18 77.6(6) 4_565 .
O24 K1 O60 149.9(8) . .
O81 K1 O60 107.0(3) . .
O81 K1 O60 107.0(3) 4_565 .
O18 K1 O60 61.9(5) 4_565 .
O18 K1 O60 61.9(5) . .
O24 K1 O59 59.5(5) . .
O81 K1 O59 59.1(4) . .
O81 K1 O59 109.7(5) 4_565 .
O18 K1 O59 150.0(5) 4_565 .
O18 K1 O59 107.9(4) . .
O60 K1 O59 94.0(6) . .
O24 K1 O59 59.5(5) . 4_565
O81 K1 O59 109.7(5) . 4_565
O81 K1 O59 59.1(4) 4_565 4_565
O18 K1 O59 107.9(4) 4_565 4_565
O18 K1 O59 150.0(5) . 4_565
O60 K1 O59 94.0(6) . 4_565
O59 K1 O59 53.0(6) . 4_565
O24 K1 O35 111.6(5) . .
O81 K1 O35 59.1(4) . .
O81 K1 O35 145.6(5) 4_565 .
O18 K1 O35 111.0(5) 4_565 .
O18 K1 O35 58.5(4) . .
O60 K1 O35 51.4(4) . .
O59 K1 O35 54.9(4) . .
O59 K1 O35 92.9(5) 4_565 .
O24 K1 O35 111.6(5) . 4_565
O81 K1 O35 145.6(5) . 4_565
O81 K1 O35 59.1(4) 4_565 4_565
O18 K1 O35 58.5(4) 4_565 4_565
O18 K1 O35 111.0(5) . 4_565
O60 K1 O35 51.4(4) . 4_565
O59 K1 O35 92.9(5) . 4_565
O59 K1 O35 54.9(4) 4_565 4_565
O35 K1 O35 89.2(6) . 4_565
O24 K1 U2 26.4(5) . .
O81 K1 U2 77.0(3) . .
O81 K1 U2 77.0(3) 4_565 .
O18 K1 U2 141.0(3) 4_565 .
O18 K1 U2 141.0(3) . .
O60 K1 U2 123.5(5) . .
O59 K1 U2 38.5(3) . .
O59 K1 U2 38.5(3) 4_565 .
O35 K1 U2 93.4(3) . .
O35 K1 U2 93.4(3) 4_565 .
O24 K1 U15 143.95(17) . .
O81 K1 U15 73.0(3) . .
O81 K1 U15 142.0(4) 4_565 .
O18 K1 U15 79.7(3) 4_565 .
O18 K1 U15 27.3(3) . .
O60 K1 U15 38.8(2) . .
O59 K1 U15 92.3(3) . .
O59 K1 U15 123.1(4) 4_565 .
O35 K1 U15 37.6(3) . .
O35 K1 U15 90.2(3) 4_565 .
U2 K1 U15 130.78(17) . .
O12 K2 O89 135.9(4) . 4_565
O12 K2 O89 135.9(4) . .
O89 K2 O89 79.7(6) 4_565 .
O12 K2 O62 72.8(3) . 4_565
O89 K2 O62 65.1(4) 4_565 4_565
O89 K2 O62 142.8(5) . 4_565
O12 K2 O62 72.8(3) . .
O89 K2 O62 142.8(5) 4_565 .
O89 K2 O62 65.1(4) . .
O62 K2 O62 143.8(7) 4_565 .
O12 K2 O61 150.6(7) . .
O89 K2 O61 60.5(5) 4_565 .
O89 K2 O61 60.5(5) . .
O62 K2 O61 107.7(3) 4_565 .
O62 K2 O61 107.7(3) . .
O12 K2 O58 59.6(5) . 4_565
O89 K2 O58 105.8(4) 4_565 4_565
O89 K2 O58 148.6(5) . 4_565
O62 K2 O58 59.1(4) 4_565 4_565
O62 K2 O58 110.5(5) . 4_565
O61 K2 O58 94.7(5) . 4_565
O12 K2 O58 59.6(5) . .
O89 K2 O58 148.6(5) 4_565 .
O89 K2 O58 105.8(4) . .
O62 K2 O58 110.5(5) 4_565 .
O62 K2 O58 59.1(4) . .
O61 K2 O58 94.7(5) . .
O58 K2 O58 54.0(6) 4_565 .
O12 K2 O79 110.7(5) . .
O89 K2 O79 111.3(5) 4_565 .
O89 K2 O79 57.8(4) . .
O62 K2 O79 145.8(5) 4_565 .
O62 K2 O79 59.9(4) . .
O61 K2 O79 52.2(4) . .
O58 K2 O79 92.3(5) 4_565 .
O58 K2 O79 53.6(4) . .
O12 K2 O79 110.7(4) . 4_565
O89 K2 O79 57.8(4) 4_565 4_565
O89 K2 O79 111.3(5) . 4_565
O62 K2 O79 59.9(4) 4_565 4_565
O62 K2 O79 145.8(5) . 4_565
O61 K2 O79 52.2(4) . 4_565
O58 K2 O79 53.6(4) 4_565 4_565
O58 K2 O79 92.3(5) . 4_565
O79 K2 O79 88.7(6) . 4_565
O12 K2 U7 26.1(4) . .
O89 K2 U7 139.9(3) 4_565 .
O89 K2 U7 139.9(3) . .
O62 K2 U7 77.0(3) 4_565 .
O62 K2 U7 77.0(3) . .
O61 K2 U7 124.5(5) . .
O58 K2 U7 39.0(3) 4_565 .
O58 K2 U7 39.0(3) . .
O79 K2 U7 92.5(3) . .
O79 K2 U7 92.5(3) 4_565 .
O12 K2 U6 143.80(16) . 4_565
O89 K2 U6 26.6(3) 4_565 4_565
O89 K2 U6 80.2(4) . 4_565
O62 K2 U6 73.7(3) 4_565 4_565
O62 K2 U6 142.4(4) . 4_565
O61 K2 U6 38.0(2) . 4_565
O58 K2 U6 91.5(3) 4_565 4_565
O58 K2 U6 122.6(4) . 4_565
O79 K2 U6 90.1(3) . 4_565
O79 K2 U6 38.1(3) 4_565 4_565
U7 K2 U6 130.44(17) . 4_565
O40 K3 O1 150.4(5) 3_565 .
O40 K3 O71 110.6(5) 3_565 .
O1 K3 O71 60.6(4) . .
O40 K3 O17 172.9(5) 3_565 .
O1 K3 O17 29.5(4) . .
O71 K3 O17 62.6(4) . .
O40 K3 O39 27.7(4) 3_565 3_565
O1 K3 O39 140.4(5) . 3_565
O71 K3 O39 85.0(4) . 3_565
O17 K3 O39 145.2(5) . 3_565
O40 K3 O71 61.9(4) 3_565 3_565
O1 K3 O71 89.3(4) . 3_565
O71 K3 O71 70.0(5) . 3_565
O17 K3 O71 115.3(5) . 3_565
O39 K3 O71 58.7(4) 3_565 3_565
O40 K3 O74 55.5(4) 3_565 3_565
O1 K3 O74 153.0(5) . 3_565
O71 K3 O74 111.0(4) . 3_565
O17 K3 O74 123.6(4) . 3_565
O39 K3 O74 54.6(4) 3_565 3_565
O71 K3 O74 112.7(4) 3_565 3_565
O40 K3 U1 135.3(4) 3_565 .
O1 K3 U1 36.7(3) . .
O71 K3 U1 25.7(3) . .
O17 K3 U1 38.3(3) . .
O39 K3 U1 110.6(3) 3_565 .
O71 K3 U1 83.4(3) 3_565 .
O74 K3 U1 127.1(3) 3_565 .
O40 K3 U1 36.4(3) 3_565 3_565
O1 K3 U1 115.1(4) . 3_565
O71 K3 U1 84.2(3) . 3_565
O17 K3 U1 139.9(4) . 3_565
O39 K3 U1 36.2(3) 3_565 3_565
O71 K3 U1 25.8(3) 3_565 3_565
O74 K3 U1 87.7(3) 3_565 3_565
U1 K3 U1 104.03(15) . 3_565
O40 K3 K12 134.2(4) 3_565 .
O1 K3 K12 74.8(4) . .
O71 K3 K12 82.8(3) . .
O17 K3 K12 45.4(3) . .
O39 K3 K12 122.7(4) 3_565 .
O71 K3 K12 152.7(4) 3_565 .
O74 K3 K12 78.7(3) 3_565 .
U1 K3 K12 70.50(17) . .
U1 K3 K12 156.4(2) 3_565 .
O40 K3 U11 31.6(3) 3_565 3_565
O1 K3 U11 170.0(4) . 3_565
O71 K3 U11 109.6(3) . 3_565
O17 K3 U11 146.2(4) . 3_565
O39 K3 U11 33.4(3) 3_565 3_565
O71 K3 U11 89.0(3) 3_565 3_565
O74 K3 U11 24.5(3) 3_565 3_565
U1 K3 U11 133.35(17) . 3_565
U1 K3 U11 63.55(10) 3_565 3_565
K12 K3 U11 102.8(2) . 3_565
O40 K3 U10 156.0(4) 3_565 .
O1 K3 U10 29.7(3) . .
O71 K3 U10 86.9(3) . .
O17 K3 U10 30.5(3) . .
O39 K3 U10 169.9(4) 3_565 .
O71 K3 U10 112.6(3) 3_565 .
O74 K3 U10 134.6(3) 3_565 .
U1 K3 U10 61.31(9) . .
U1 K3 U10 136.74(16) 3_565 .
K12 K3 U10 61.98(16) . .
U11 K3 U10 156.66(17) 3_565 .
O46 K4 O46 69.4(7) . 4_575
O46 K4 O63 120.6(6) . 4_575
O46 K4 O63 83.4(5) 4_575 4_575
O46 K4 O63 83.4(5) . .
O46 K4 O63 120.6(6) 4_575 .
O63 K4 O63 66.3(7) 4_575 .
O46 K4 U3 17.8(3) . .
O46 K4 U3 87.0(4) 4_575 .
O63 K4 U3 127.3(4) 4_575 .
O63 K4 U3 74.9(4) . .
O46 K4 U3 87.0(4) . 4_575
O46 K4 U3 17.8(3) 4_575 4_575
O63 K4 U3 74.9(4) 4_575 4_575
O63 K4 U3 127.3(4) . 4_575
U3 K4 U3 104.62(18) . 4_575
O46 K4 U9 128.1(4) . 4_575
O46 K4 U9 74.9(3) 4_575 4_575
O63 K4 U9 17.4(3) 4_575 4_575
O63 K4 U9 83.6(4) . 4_575
U3 K4 U9 139.6(2) . 4_575
U3 K4 U9 62.74(5) 4_575 4_575
O46 K4 U9 74.9(3) . .
O46 K4 U9 128.1(4) 4_575 .
O63 K4 U9 83.6(4) 4_575 .
O63 K4 U9 17.4(3) . .
U3 K4 U9 62.74(5) . .
U3 K4 U9 139.6(2) 4_575 .
U9 K4 U9 100.86(18) 4_575 .
O18 K5 O18 80.4(6) . 4_565
O18 K5 O56 146.5(5) . 4_565
O18 K5 O56 72.0(4) 4_565 4_565
O18 K5 O56 72.0(4) . .
O18 K5 O56 146.5(5) 4_565 .
O56 K5 O56 124.7(7) 4_565 .
O18 K5 O21 126.8(5) . 4_565
O18 K5 O21 69.9(4) 4_565 4_565
O56 K5 O21 60.2(5) 4_565 4_565
O56 K5 O21 142.8(6) . 4_565
O18 K5 O21 69.9(4) . .
O18 K5 O21 126.8(5) 4_565 .
O56 K5 O21 142.8(6) 4_565 .
O56 K5 O21 60.2(5) . .
O21 K5 O21 93.8(7) 4_565 .
O18 K5 O13 131.0(4) . .
O18 K5 O13 131.0(4) 4_565 .
O56 K5 O13 62.9(4) 4_565 .
O56 K5 O13 62.9(4) . .
O21 K5 O13 101.2(5) 4_565 .
O21 K5 O13 101.2(5) . .
O18 K5 U1 157.1(4) . 4_565
O18 K5 U1 77.4(3) 4_565 4_565
O56 K5 U1 24.7(3) 4_565 4_565
O56 K5 U1 130.9(4) . 4_565
O21 K5 U1 38.1(3) 4_565 4_565
O21 K5 U1 120.1(4) . 4_565
O13 K5 U1 69.82(18) . 4_565
O18 K5 U1 77.4(3) . .
O18 K5 U1 157.1(4) 4_565 .
O56 K5 U1 130.9(4) 4_565 .
O56 K5 U1 24.7(3) . .
O21 K5 U1 120.1(4) 4_565 .
O21 K5 U1 38.1(3) . .
O13 K5 U1 69.82(18) . .
U1 K5 U1 123.8(2) 4_565 .
O18 K5 K1 48.2(3) . .
O18 K5 K1 48.2(3) 4_565 .
O56 K5 K1 98.4(4) 4_565 .
O56 K5 K1 98.4(4) . .
O21 K5 K1 118.0(4) 4_565 .
O21 K5 K1 118.0(4) . .
O13 K5 K1 120.0(5) . .
U1 K5 K1 116.75(12) 4_565 .
U1 K5 K1 116.75(12) . .
O18 K5 K12 115.2(4) . .
O18 K5 K12 115.2(4) 4_565 .
O56 K5 K12 94.0(4) 4_565 .
O56 K5 K12 94.0(4) . .
O21 K5 K12 49.9(4) 4_565 .
O21 K5 K12 49.9(4) . .
O13 K5 K12 86.9(5) . .
U1 K5 K12 70.21(14) 4_565 .
U1 K5 K12 70.21(14) . .
K1 K5 K12 153.1(3) . .
O18 K5 U10 139.3(3) . .
O18 K5 U10 139.3(3) 4_565 .
O56 K5 U10 67.6(4) 4_565 .
O56 K5 U10 67.6(4) . .
O21 K5 U10 85.4(4) 4_565 .
O21 K5 U10 85.4(4) . .
O13 K5 U10 23.4(4) . .
U1 K5 U10 63.65(11) 4_565 .
U1 K5 U10 63.65(11) . .
K1 K5 U10 143.4(3) . .
K12 K5 U10 63.55(19) . .
O20 K6 O20 92.9(7) 4_565 .
O20 K6 O65 62.9(5) 4_565 4_565
O20 K6 O65 142.1(5) . 4_565
O20 K6 O65 142.1(5) 4_565 .
O20 K6 O65 62.9(5) . .
O65 K6 O65 118.3(7) 4_565 .
O20 K6 O89 126.4(5) 4_565 .
O20 K6 O89 72.1(4) . .
O65 K6 O89 145.6(5) 4_565 .
O65 K6 O89 76.0(4) . .
O20 K6 O89 72.1(4) 4_565 4_565
O20 K6 O89 126.4(5) . 4_565
O65 K6 O89 76.0(4) 4_565 4_565
O65 K6 O89 145.6(5) . 4_565
O89 K6 O89 76.9(6) . 4_565
O20 K6 O88 100.2(5) 4_565 .
O20 K6 O88 100.2(5) . .
O65 K6 O88 60.1(3) 4_565 .
O65 K6 O88 60.1(3) . .
O89 K6 O88 132.5(4) . .
O89 K6 O88 132.5(4) 4_565 .
O20 K6 U5 37.7(3) 4_565 4_565
O20 K6 U5 118.5(4) . 4_565
O65 K6 U5 27.2(3) 4_565 4_565
O65 K6 U5 127.8(4) . 4_565
O89 K6 U5 156.1(4) . 4_565
O89 K6 U5 80.0(3) 4_565 4_565
O88 K6 U5 69.22(19) . 4_565
O20 K6 U5 118.5(4) 4_565 .
O20 K6 U5 37.7(3) . .
O65 K6 U5 127.8(4) 4_565 .
O65 K6 U5 27.2(3) . .
O89 K6 U5 80.0(3) . .
O89 K6 U5 156.1(4) 4_565 .
O88 K6 U5 69.22(19) . .
U5 K6 U5 122.0(2) 4_565 .
O20 K6 K2 118.5(4) 4_565 .
O20 K6 K2 118.5(4) . .
O65 K6 K2 99.1(4) 4_565 .
O65 K6 K2 99.1(4) . .
O89 K6 K2 46.5(3) . .
O89 K6 K2 46.5(3) 4_565 .
O88 K6 K2 121.2(5) . .
U5 K6 K2 117.80(12) 4_565 .
U5 K6 K2 117.80(12) . .
O20 K6 U4 83.9(4) 4_565 .
O20 K6 U4 83.9(4) . .
O65 K6 U4 65.8(3) 4_565 .
O65 K6 U4 65.8(3) . .
O89 K6 U4 141.1(3) . .
O89 K6 U4 141.1(3) 4_565 .
O88 K6 U4 23.8(4) . .
U5 K6 U4 62.75(12) 4_565 .
U5 K6 U4 62.75(12) . .
K2 K6 U4 145.0(3) . .
O20 K6 U6 108.0(4) 4_565 .
O20 K6 U6 65.1(3) . .
O65 K6 U6 147.2(4) 4_565 .
O65 K6 U6 88.7(3) . .
O89 K6 U6 18.9(3) . .
O89 K6 U6 71.3(3) 4_565 .
O88 K6 U6 148.44(15) . .
U5 K6 U6 142.18(19) 4_565 .
U5 K6 U6 84.81(7) . .
K2 K6 U6 55.63(14) . .
U4 K6 U6 146.90(10) . .
O94 K7 O43 107.3(5) 3_466 .
O94 K7 O5 96.1(5) 3_466 .
O43 K7 O5 155.9(5) . .
O94 K7 O79 121.0(5) 3_466 .
O43 K7 O79 98.8(5) . .
O5 K7 O79 63.4(5) . .
O94 K7 O77 59.6(5) 3_466 3_466
O43 K7 O77 113.1(5) . 3_466
O5 K7 O77 83.2(5) . 3_466
O79 K7 O77 146.6(5) . 3_466
O94 K7 O66 54.8(5) 3_466 .
O43 K7 O66 52.8(5) . .
O5 K7 O66 150.9(5) . .
O79 K7 O66 128.8(5) . .
O77 K7 O66 81.0(5) 3_466 .
O94 K7 O94 91.4(5) 3_466 .
O43 K7 O94 114.3(5) . .
O5 K7 O94 58.4(5) . .
O79 K7 O94 29.9(4) . .
O77 K7 O94 129.9(5) 3_466 .
O66 K7 O94 116.7(5) . .
O94 K7 P5 81.7(4) 3_466 .
O43 K7 P5 25.7(4) . .
O5 K7 P5 175.7(4) . .
O79 K7 P5 114.5(4) . .
O77 K7 P5 98.8(4) 3_466 .
O66 K7 P5 27.2(4) . .
O94 K7 P5 117.7(4) . .
O94 K7 P7 77.5(4) 3_466 3_466
O43 K7 P7 98.4(4) . 3_466
O5 K7 P7 91.8(4) . 3_466
O79 K7 P7 149.0(4) . 3_466
O77 K7 P7 21.1(3) 3_466 3_466
O66 K7 P7 82.0(4) . 3_466
O94 K7 P7 147.3(4) . 3_466
P5 K7 P7 91.4(2) . 3_466
O94 K7 U12 105.6(4) 3_466 .
O43 K7 U12 136.0(4) . .
O5 K7 U12 25.4(3) . .
O79 K7 U12 38.3(4) . .
O77 K7 U12 108.3(4) 3_466 .
O66 K7 U12 151.3(4) . .
O94 K7 U12 36.8(3) . .
P5 K7 U12 151.9(2) . .
P7 K7 U12 116.6(2) 3_466 .
O94 K7 K7 47.6(4) 3_466 3_466
O43 K7 K7 120.7(5) . 3_466
O5 K7 K7 71.8(4) . 3_466
O79 K7 K7 73.6(4) . 3_466
O77 K7 K7 97.1(4) 3_466 3_466
O66 K7 K7 86.1(4) . 3_466
O94 K7 K7 43.8(3) . 3_466
P5 K7 K7 104.1(3) . 3_466
P7 K7 K7 118.1(3) 3_466 3_466
U12 K7 K7 66.14(16) . 3_466
O94 K7 U6 31.2(3) 3_466 3_466
O43 K7 U6 125.1(4) . 3_466
O5 K7 U6 78.3(3) . 3_466
O79 K7 U6 130.3(4) . 3_466
O77 K7 U6 32.6(3) 3_466 3_466
O66 K7 U6 75.2(4) . 3_466
O94 K7 U6 103.2(4) . 3_466
P5 K7 U6 101.32(19) . 3_466
P7 K7 U6 53.33(14) 3_466 3_466
U12 K7 U6 97.88(14) . 3_466
K7 K7 U6 64.89(17) 3_466 3_466
O73 K8 O62 127.8(5) . .
O73 K8 O65 65.1(5) . .
O62 K8 O65 114.3(5) . .
O73 K8 O69 151.0(6) . .
O62 K8 O69 78.4(5) . .
O65 K8 O69 119.6(5) . .
O73 K8 O66 98.5(5) . 3_466
O62 K8 O66 61.3(5) . 3_466
O65 K8 O66 156.6(5) . 3_466
O69 K8 O66 83.0(5) . 3_466
O73 K8 O23 105.2(5) . .
O62 K8 O23 121.6(5) . .
O65 K8 O23 64.4(5) . .
O69 K8 O23 60.1(4) . .
O66 K8 O23 138.7(5) 3_466 .
O73 K8 O89 71.4(5) . .
O62 K8 O89 61.0(4) . .
O65 K8 O89 71.2(4) . .
O69 K8 O89 137.5(5) . .
O66 K8 O89 88.1(5) 3_466 .
O23 K8 O89 131.3(5) . .
O73 K8 O96 103.8(5) . 3_466
O62 K8 O96 95.2(5) . 3_466
O65 K8 O96 149.5(5) . 3_466
O69 K8 O96 56.5(4) . 3_466
O66 K8 O96 47.1(5) 3_466 3_466
O23 K8 O96 94.0(4) . 3_466
O89 K8 O96 134.6(4) . 3_466
O73 K8 O37 51.3(5) . .
O62 K8 O37 171.9(5) . .
O65 K8 O37 57.7(4) . .
O69 K8 O37 104.7(4) . .
O66 K8 O37 126.1(5) 3_466 .
O23 K8 O37 55.9(4) . .
O89 K8 O37 114.0(4) . .
O96 K8 O37 92.7(4) 3_466 .
O73 K8 P5 98.8(4) . 3_466
O62 K8 P5 79.8(4) . 3_466
O65 K8 P5 162.9(4) . 3_466
O69 K8 P5 71.4(4) . 3_466
O66 K8 P5 23.5(4) 3_466 3_466
O23 K8 P5 117.9(4) . 3_466
O89 K8 P5 110.5(3) . 3_466
O96 K8 P5 24.1(3) 3_466 3_466
O37 K8 P5 108.2(3) . 3_466
O73 K8 U5 39.6(4) . .
O62 K8 U5 134.7(4) . .
O65 K8 U5 28.1(3) . .
O69 K8 U5 133.0(4) . .
O66 K8 U5 138.0(4) 3_466 .
O23 K8 U5 73.1(3) . .
O89 K8 U5 77.3(3) . .
O96 K8 U5 128.3(3) 3_466 .
O37 K8 U5 38.3(3) . .
P5 K8 U5 134.8(2) 3_466 .
O73 K8 P7 18.0(4) . .
O62 K8 P7 112.7(4) . .
O65 K8 P7 79.1(4) . .
O69 K8 P7 153.3(4) . .
O66 K8 P7 81.9(4) 3_466 .
O23 K8 P7 122.9(4) . .
O89 K8 P7 63.7(3) . .
O96 K8 P7 97.5(3) 3_466 .
O37 K8 P7 67.8(3) . .
P5 K8 P7 86.4(2) 3_466 .
U5 K8 P7 56.25(14) . .
O48 K9 O13 130.8(6) . .
O48 K9 O78 124.2(5) . .
O13 K9 O78 62.8(6) . .
O48 K9 O97 115.7(5) . .
O13 K9 O97 103.3(6) . .
O78 K9 O97 49.4(5) . .
O48 K9 O56 67.3(5) . .
O13 K9 O56 63.6(5) . .
O78 K9 O56 95.5(5) . .
O97 K9 O56 141.5(5) . .
O48 K9 O29 77.9(5) . .
O13 K9 O29 151.2(5) . .
O78 K9 O29 104.5(5) . .
O97 K9 O29 56.0(5) . .
O56 K9 O29 145.2(5) . .
O48 K9 O99 62.6(5) . .
O13 K9 O99 129.9(6) . .
O78 K9 O99 71.7(5) . .
O97 K9 O99 55.9(5) . .
O56 K9 O99 103.0(5) . .
O29 K9 O99 58.7(4) . .
O48 K9 P9 125.3(4) . .
O13 K9 P9 81.3(5) . .
O78 K9 P9 24.5(3) . .
O97 K9 P9 25.2(4) . .
O56 K9 P9 119.3(4) . .
O29 K9 P9 80.9(4) . .
O99 K9 P9 63.3(4) . .
O48 K9 U11 25.6(3) . .
O13 K9 U11 129.9(4) . .
O78 K9 U11 99.6(4) . .
O97 K9 U11 95.2(4) . .
O56 K9 U11 73.0(3) . .
O29 K9 U11 75.7(3) . .
O99 K9 U11 39.4(3) . .
P9 K9 U11 100.3(2) . .
O48 K9 K9 152.2(4) . 4_565
O13 K9 K9 45.4(3) . 4_565
O78 K9 K9 80.8(3) . 4_565
O97 K9 K9 89.2(4) . 4_565
O56 K9 K9 101.4(3) . 4_565
O29 K9 K9 109.6(3) . 4_565
O99 K9 K9 144.6(3) . 4_565
P9 K9 K9 82.41(16) . 4_565
U11 K9 K9 174.46(10) . 4_565
O48 K9 U10 130.4(4) . .
O13 K9 U10 25.1(4) . .
O78 K9 U10 38.6(3) . .
O97 K9 U10 84.4(4) . .
O56 K9 U10 69.9(3) . .
O29 K9 U10 140.1(4) . .
O99 K9 U10 105.4(4) . .
P9 K9 U10 60.03(16) . .
U11 K9 U10 116.80(17) . .
K9 K9 U10 60.27(10) 4_565 .
O48 K9 U8 81.8(4) . .
O13 K9 U8 140.3(5) . .
O78 K9 U8 80.7(3) . .
O97 K9 U8 37.2(4) . .
O56 K9 U8 139.6(4) . .
O29 K9 U8 26.5(3) . .
O99 K9 U8 37.5(3) . .
P9 K9 U8 59.42(16) . .
U11 K9 U8 68.15(11) . .
K9 K9 U8 117.29(9) 4_565 .
U10 K9 U8 118.97(18) . .
O23 K10 O88 134.5(6) . .
O23 K10 O8 114.3(5) . .
O88 K10 O8 101.7(6) . .
O23 K10 O65 69.3(5) . .
O88 K10 O65 65.2(5) . .
O8 K10 O65 143.7(5) . .
O23 K10 O28 123.6(5) . .
O88 K10 O28 63.2(6) . .
O8 K10 O28 48.7(5) . .
O65 K10 O28 97.6(5) . .
O23 K10 O3 60.0(5) . .
O88 K10 O3 130.6(6) . .
O8 K10 O3 57.6(5) . .
O65 K10 O3 103.7(5) . .
O28 K10 O3 71.8(5) . .
O23 K10 O29 75.9(5) . .
O88 K10 O29 149.5(5) . .
O8 K10 O29 56.3(5) . .
O65 K10 O29 145.1(5) . .
O28 K10 O29 104.0(5) . .
O3 K10 O29 59.2(4) . .
O23 K10 P4 123.2(4) . .
O88 K10 P4 81.3(5) . .
O8 K10 P4 24.6(4) . .
O65 K10 P4 121.2(4) . .
O28 K10 P4 24.2(3) . .
O3 K10 P4 63.5(3) . .
O29 K10 P4 80.5(3) . .
O23 K10 U13 25.4(4) . .
O88 K10 U13 131.0(4) . .
O8 K10 U13 95.5(4) . .
O65 K10 U13 73.8(3) . .
O28 K10 U13 98.5(4) . .
O3 K10 U13 38.0(3) . .
O29 K10 U13 76.2(3) . .
P4 K10 U13 99.0(2) . .
O23 K10 K10 153.5(4) . 4_565
O88 K10 K10 44.4(4) . 4_565
O8 K10 K10 88.3(4) . 4_565
O65 K10 K10 101.1(3) . 4_565
O28 K10 K10 81.3(3) . 4_565
O3 K10 K10 145.4(3) . 4_565
O29 K10 K10 108.9(3) . 4_565
P4 K10 K10 83.06(16) . 4_565
U13 K10 K10 174.79(10) . 4_565
O23 K10 U4 131.9(4) . .
O88 K10 U4 25.3(5) . .
O8 K10 U4 83.9(4) . .
O65 K10 U4 71.1(3) . .
O28 K10 U4 39.1(3) . .
O3 K10 U4 105.7(3) . .
O29 K10 U4 139.9(3) . .
P4 K10 U4 60.38(16) . .
U13 K10 U4 116.18(17) . .
K10 K10 U4 60.62(10) 4_565 .
O23 K10 U8 79.1(4) . .
O88 K10 U8 139.7(5) . .
O8 K10 U8 38.1(4) . .
O65 K10 U8 140.4(4) . .
O28 K10 U8 80.1(4) . .
O3 K10 U8 37.7(3) . .
O29 K10 U8 26.8(3) . .
P4 K10 U8 59.00(16) . .
U13 K10 U8 67.62(10) . .
K10 K10 U8 117.36(9) 4_565 .
U4 K10 U8 118.92(17) . .
O81 K11 O95 61.5(5) . .
O81 K11 O90 129.5(5) . .
O95 K11 O90 100.9(5) . .
O81 K11 O56 115.4(5) . .
O95 K11 O56 155.6(5) . .
O90 K11 O56 61.2(5) . .
O81 K11 O42 77.5(5) . .
O95 K11 O42 79.8(5) . .
O90 K11 O42 150.0(5) . .
O56 K11 O42 124.2(5) . .
O81 K11 O48 121.1(5) . .
O95 K11 O48 137.3(5) . .
O90 K11 O48 103.8(5) . .
O56 K11 O48 66.4(5) . .
O42 K11 O48 61.7(4) . .
O81 K11 O18 63.9(4) . .
O95 K11 O18 91.5(4) . .
O90 K11 O18 70.4(4) . .
O56 K11 O18 67.6(5) . .
O42 K11 O18 139.6(5) . .
O48 K11 O18 129.4(5) . .
O81 K11 O40 171.1(5) . .
O95 K11 O40 127.3(5) . .
O90 K11 O40 51.8(4) . .
O56 K11 O40 56.5(5) . .
O42 K11 O40 103.8(4) . .
O48 K11 O40 54.0(4) . .
O18 K11 O40 112.5(4) . .
O81 K11 P11 78.5(4) . .
O95 K11 P11 21.8(3) . .
O90 K11 P11 101.0(4) . .
O56 K11 P11 161.7(4) . .
O42 K11 P11 68.7(3) . .
O48 K11 P11 118.1(4) . .
O18 K11 P11 112.2(3) . .
O40 K11 P11 110.2(4) . .
O81 K11 U1 135.5(4) . .
O95 K11 U1 139.3(4) . .
O90 K11 U1 38.4(3) . .
O56 K11 U1 25.8(4) . .
O42 K11 U1 134.0(4) . .
O48 K11 U1 72.7(3) . .
O18 K11 U1 75.3(3) . .
O40 K11 U1 38.3(3) . .
P11 K11 U1 136.1(2) . .
O81 K11 U14 24.5(3) . .
O95 K11 U14 37.5(3) . .
O90 K11 U14 118.3(4) . .
O56 K11 U14 133.7(4) . .
O42 K11 U14 80.5(3) . .
O48 K11 U14 137.8(4) . .
O18 K11 U14 69.6(3) . .
O40 K11 U14 164.0(4) . .
P11 K11 U14 56.48(15) . .
U1 K11 U14 143.99(19) . .
O81 K11 U11 143.0(4) . .
O95 K11 U11 126.6(4) . .
O90 K11 U11 86.6(4) . .
O56 K11 U11 71.8(4) . .
O42 K11 U11 70.1(3) . .
O48 K11 U11 25.0(3) . .
O18 K11 U11 139.2(3) . .
O40 K11 U11 34.9(3) . .
P11 K11 U11 104.8(2) . .
U1 K11 U11 66.17(11) . .
U14 K11 U11 149.82(18) . .
O17 K12 O17 60.1(6) 4_565 .
O17 K12 O75 142.2(6) 4_565 .
O17 K12 O75 96.6(5) . .
O17 K12 O75 96.6(5) 4_565 4_565
O17 K12 O75 142.2(6) . 4_565
O75 K12 O75 84.7(7) . 4_565
O17 K12 O21 95.7(5) 4_565 .
O17 K12 O21 54.9(5) . .
O75 K12 O21 48.1(5) . .
O75 K12 O21 103.8(5) 4_565 .
O17 K12 O21 54.9(5) 4_565 4_565
O17 K12 O21 95.7(5) . 4_565
O75 K12 O21 103.8(5) . 4_565
O75 K12 O21 48.1(5) 4_565 4_565
O21 K12 O21 84.6(6) . 4_565
O17 K12 P6 118.3(4) 4_565 .
O17 K12 P6 78.2(4) . .
O75 K12 P6 24.1(3) . .
O75 K12 P6 90.0(4) 4_565 .
O21 K12 P6 24.9(3) . .
O21 K12 P6 90.2(4) 4_565 .
O17 K12 P6 78.2(4) 4_565 4_565
O17 K12 P6 118.3(4) . 4_565
O75 K12 P6 90.0(4) . 4_565
O75 K12 P6 24.1(3) 4_565 4_565
O21 K12 P6 90.2(4) . 4_565
O21 K12 P6 24.9(3) 4_565 4_565
P6 K12 P6 85.2(3) . 4_565
O17 K12 K3 46.2(3) 4_565 4_565
O17 K12 K3 91.8(4) . 4_565
O75 K12 K3 170.8(5) . 4_565
O75 K12 K3 90.7(3) 4_565 4_565
O21 K12 K3 141.0(4) . 4_565
O21 K12 K3 78.8(3) 4_565 4_565
P6 K12 K3 164.4(3) . 4_565
P6 K12 K3 89.10(16) 4_565 4_565
O17 K12 K3 91.8(4) 4_565 .
O17 K12 K3 46.2(3) . .
O75 K12 K3 90.7(3) . .
O75 K12 K3 170.8(5) 4_565 .
O21 K12 K3 78.8(3) . .
O21 K12 K3 141.0(4) 4_565 .
P6 K12 K3 89.10(16) . .
P6 K12 K3 164.4(3) 4_565 .
K3 K12 K3 92.6(3) 4_565 .
O17 K12 K5 57.5(4) 4_565 .
O17 K12 K5 57.5(4) . .
O75 K12 K5 85.2(4) . .
O75 K12 K5 85.2(4) 4_565 .
O21 K12 K5 44.8(3) . .
O21 K12 K5 44.8(3) 4_565 .
P6 K12 K5 62.1(2) . .
P6 K12 K5 62.1(2) 4_565 .
K3 K12 K5 102.4(2) 4_565 .
K3 K12 K5 102.4(2) . .
O17 K12 U10 30.9(3) 4_565 .
O17 K12 U10 30.9(3) . .
O75 K12 U10 125.9(4) . .
O75 K12 U10 125.9(4) 4_565 .
O21 K12 U10 79.5(4) . .
O21 K12 U10 79.5(4) 4_565 .
P6 K12 U10 104.4(2) . .
P6 K12 U10 104.4(2) 4_565 .
K3 K12 U10 63.05(16) 4_565 .
K3 K12 U10 63.05(16) . .
K5 K12 U10 59.13(18) . .
O62 K13 O6 63.0(5) . .
O62 K13 O76 109.6(5) . .
O6 K13 O76 92.1(5) . .
O62 K13 O69 77.1(5) . .
O6 K13 O69 74.4(5) . .
O76 K13 O69 160.5(6) . .
O62 K13 O12 69.6(5) . .
O6 K13 O12 109.6(5) . .
O76 K13 O12 58.9(5) . .
O69 K13 O12 138.5(6) . .
O62 K13 O51 59.1(5) . .
O6 K13 O51 54.8(5) . .
O76 K13 O51 53.6(5) . .
O69 K13 O51 123.0(5) . .
O12 K13 O51 57.0(5) . .
O62 K13 U12 27.9(3) . .
O6 K13 U12 39.2(4) . .
O76 K13 U12 92.8(4) . .
O69 K13 U12 85.5(4) . .
O12 K13 U12 76.6(4) . .
O51 K13 U12 39.2(3) . .
O62 K13 U7 75.5(3) . .
O6 K13 U7 91.8(4) . .
O76 K13 U7 38.3(3) . .
O69 K13 U7 152.5(4) . .
O12 K13 U7 26.0(4) . .
O51 K13 U7 37.1(3) . .
U12 K13 U7 69.43(12) . .
O62 K13 K8 38.4(3) . .
O6 K13 K8 72.6(4) . .
O76 K13 K8 147.9(4) . .
O69 K13 K8 41.1(3) . .
O12 K13 K8 99.1(4) . .
O51 K13 K8 95.5(4) . .
U12 K13 K8 57.44(14) . .
U7 K13 K8 112.43(19) . .
O62 K13 U3 86.9(4) . .
O6 K13 U3 65.5(4) . .
O76 K13 U3 143.0(4) . .
O69 K13 U3 17.7(3) . .
O12 K13 U3 154.5(4) . .
O51 K13 U3 119.4(4) . .
U12 K13 U3 87.41(15) . .
U7 K13 U3 156.1(2) . .
K8 K13 U3 55.41(12) . .
O62 K13 K2 35.9(3) . .
O6 K13 K2 92.6(4) . .
O76 K13 K2 89.8(4) . .
O69 K13 K2 104.5(4) . .
O12 K13 K2 35.8(4) . .
O51 K13 K2 59.2(3) . .
U12 K13 K2 53.45(12) . .
U7 K13 K2 51.56(13) . .
K8 K13 K2 63.70(15) . .
U3 K13 K2 118.83(18) . .
O4 P1 O47 111.8(9) . .
O4 P1 O20 111.7(10) . .
O47 P1 O20 114.7(9) . .
O4 P1 O33 106.0(10) . .
O47 P1 O33 104.5(9) . .
O20 P1 O33 107.5(9) . .
O36 P2 O6 113.0(10) . .
O36 P2 O38 113.2(10) . .
O6 P2 O38 111.0(10) . .
O36 P2 O2 107.5(10) . .
O6 P2 O2 107.0(10) . .
O38 P2 O2 104.5(9) . .
O64 P3 O15 112.1(10) . .
O64 P3 O54 112.8(10) . .
O15 P3 O54 113.7(10) . .
O64 P3 O7 105.0(10) . .
O15 P3 O7 107.5(10) . .
O54 P3 O7 105.0(10) . .
O28 P4 O100 113.6(10) . .
O28 P4 O8 108.7(10) . .
O100 P4 O8 115.9(10) . .
O28 P4 O68 111.4(11) . .
O100 P4 O68 105.8(11) . .
O8 P4 O68 100.7(12) . .
O28 P4 K10 56.6(7) . .
O100 P4 K10 139.7(8) . .
O8 P4 K10 52.2(7) . .
O68 P4 K10 114.1(9) . .
O43 P5 O96 111.6(10) . .
O43 P5 O66 114.5(10) . .
O96 P5 O66 113.4(10) . .
O43 P5 O2 105.3(10) . 3_466
O96 P5 O2 106.5(10) . 3_466
O66 P5 O2 104.6(10) . 3_466
O43 P5 K7 54.4(7) . .
O96 P5 K7 137.9(8) . .
O66 P5 K7 60.2(7) . .
O2 P5 K7 115.4(7) 3_466 .
O43 P5 K8 123.9(8) . 3_466
O96 P5 K8 66.3(7) . 3_466
O66 P5 K8 48.5(7) . 3_466
O2 P5 K8 129.9(7) 3_466 3_466
K7 P5 K8 88.6(2) . 3_466
O75 P6 O30 112.6(10) . .
O75 P6 O21 111.8(10) . .
O30 P6 O21 113.5(10) . .
O75 P6 O82 107.2(9) . .
O30 P6 O82 105.9(10) . .
O21 P6 O82 105.3(9) . .
O75 P6 K12 55.8(7) . .
O30 P6 K12 117.9(7) . .
O21 P6 K12 59.1(7) . .
O82 P6 K12 136.2(7) . .
O73 P7 O70 113.9(11) . .
O73 P7 O77 111.1(10) . .
O70 P7 O77 113.2(10) . .
O73 P7 O33 106.9(10) . .
O70 P7 O33 105.4(10) . .
O77 P7 O33 105.6(9) . .
O73 P7 K7 112.5(8) . 3_466
O70 P7 K7 75.1(7) . 3_466
O77 P7 K7 42.8(7) . 3_466
O33 P7 K7 136.5(7) . 3_466
O73 P7 K8 34.6(7) . .
O70 P7 K8 118.7(8) . .
O77 P7 K8 79.0(7) . .
O33 P7 K8 129.8(6) . .
K7 P7 K8 80.41(19) 3_466 .
O22 P8 O93 111.8(10) . .
O22 P8 O76 111.7(9) . .
O93 P8 O76 112.5(9) . .
O22 P8 O26 106.1(10) . .
O93 P8 O26 103.6(10) . .
O76 P8 O26 110.7(10) . .
O78 P9 O97 107.3(10) . .
O78 P9 O87 114.6(10) . .
O97 P9 O87 110.3(10) . .
O78 P9 O67 111.6(11) . .
O97 P9 O67 107.9(12) . .
O87 P9 O67 104.9(11) . .
O78 P9 K9 53.2(6) . .
O97 P9 K9 54.6(7) . .
O87 P9 K9 136.3(7) . .
O67 P9 K9 118.6(9) . .
O25 P10 O31 112.3(9) . .
O25 P10 O90 110.8(9) . .
O31 P10 O90 114.8(10) . .
O25 P10 O82 107.2(9) . .
O31 P10 O82 108.1(9) . .
O90 P10 O82 102.9(9) . .
O92 P11 O91 111.3(11) . .
O92 P11 O95 115.0(10) . .
O91 P11 O95 110.7(10) . .
O92 P11 O7 106.3(10) . .
O91 P11 O7 107.2(9) . .
O95 P11 O7 105.9(9) . .
O92 P11 K11 124.5(8) . .
O91 P11 K11 69.4(7) . .
O95 P11 K11 42.2(6) . .
O7 P11 K11 127.1(7) . .
O17 O1 U1 75.0(9) . .
O17 O1 U10 72.9(9) . .
U1 O1 U10 128.9(7) . .
O17 O1 K3 76.1(9) . .
U1 O1 K3 96.2(5) . .
U10 O1 K3 113.0(6) . .
P5 O2 P2 122.9(11) 3_466 .
O83 O3 U13 71.3(9) . .
O83 O3 U8 67.7(9) . .
U13 O3 U8 129.9(7) . .
O83 O3 K10 118.5(10) . .
U13 O3 K10 85.7(5) . .
U8 O3 K10 89.5(5) . .
U12 O5 K7 111.4(7) . .
P2 O6 U12 135.8(10) . .
P2 O6 K13 127.1(9) . .
U12 O6 K13 91.4(6) . .
P3 O7 P11 123.6(11) . .
P4 O8 U8 137.1(10) . .
P4 O8 K10 103.2(8) . .
U8 O8 K10 96.3(6) . .
O55 O9 U13 76.6(9) . .
O55 O9 U3 72.3(9) . .
U13 O9 U3 128.5(7) . .
O41 O11 U3 71.1(9) . .
O41 O11 U9 71.9(9) . .
U3 O11 U9 134.7(7) . .
U7 O12 K2 109.5(9) . .
U7 O12 K13 104.2(5) . 4_565
K2 O12 K13 104.3(4) . 4_565
U7 O12 K13 104.2(5) . .
K2 O12 K13 104.3(4) . .
K13 O12 K13 129.5(7) 4_565 .
U10 O13 K9 115.2(7) . .
U10 O13 K9 115.2(7) . 4_565
K9 O13 K9 89.2(7) . 4_565
U10 O13 K5 114.8(9) . .
K9 O13 K5 109.8(6) . .
K9 O13 K5 109.8(6) 4_565 .
O49 O14 U11 73.2(8) . .
O49 O14 U9 70.9(8) . .
U11 O14 U9 125.4(7) . .
O1 O17 U10 70.8(8) . .
O1 O17 U1 69.1(8) . .
U10 O17 U1 123.7(6) . .
O1 O17 K12 161.6(11) . .
U10 O17 K12 111.0(6) . .
U1 O17 K12 119.5(6) . .
O1 O17 K3 74.3(8) . .
U10 O17 K3 111.3(6) . .
U1 O17 K3 93.8(5) . .
K12 O17 K3 88.4(5) . .
U15 O18 K5 131.2(7) . .
U15 O18 K1 105.3(6) . .
K5 O18 K1 85.4(4) . .
U15 O18 K11 120.8(6) . .
K5 O18 K11 102.6(5) . .
K1 O18 K11 101.0(4) . .
O60 O19 U15 73.7(6) . .
O60 O19 U15 73.7(6) . 4_565
U15 O19 U15 140.5(11) . 4_565
P1 O20 U5 130.9(9) . .
P1 O20 K6 126.8(9) . .
U5 O20 K6 95.5(5) . .
P6 O21 U1 133.3(10) . .
P6 O21 K5 126.5(9) . .
U1 O21 K5 94.1(6) . .
P6 O21 K12 96.0(8) . .
U1 O21 K12 111.0(6) . .
K5 O21 K12 85.2(5) . .
P8 O22 U2 131.4(9) . .
U13 O23 K10 117.1(7) . .
U13 O23 K8 109.9(7) . .
K10 O23 K8 107.6(6) . .
U2 O24 K1 110.8(10) . .
P10 O25 U15 136.4(9) . .
P8 O26 P8 118.5(14) 4_565 .
O35 O27 U14 75.9(9) . .
O35 O27 U15 70.4(8) . .
U14 O27 U15 127.6(7) . .
P4 O28 U4 144.3(11) . .
P4 O28 K10 99.1(8) . .
U4 O28 K10 90.9(5) . .
U8 O29 K9 103.4(7) . .
U8 O29 K10 98.9(6) . .
K9 O29 K10 140.8(6) . .
P6 O30 U15 131.5(10) . .
P1 O33 P7 123.4(10) . .
O59 O34 U14 73.4(9) . .
O59 O34 U2 72.6(9) . .
U14 O34 U2 134.2(7) . .
O27 O35 U15 73.2(9) . .
O27 O35 U14 67.7(8) . .
U15 O35 U14 124.2(7) . .
O27 O35 K1 121.8(10) . .
U15 O35 K1 84.6(5) . .
U14 O35 K1 83.8(5) . .
O57 O37 U5 70.3(8) . .
O57 O37 U13 71.1(8) . .
U5 O37 U13 127.3(6) . .
O57 O37 K8 118.9(9) . .
U5 O37 K8 80.5(4) . .
U13 O37 K8 88.2(4) . .
P2 O38 U3 134.4(9) . .
O40 O39 U1 74.3(9) . .
O40 O39 U11 71.2(9) . .
U1 O39 U11 131.7(7) . .
O40 O39 K3 68.6(9) . 3_565
U1 O39 K3 95.1(5) . 3_565
U11 O39 K3 102.4(5) . 3_565
O39 O40 U11 74.0(9) . .
O39 O40 U1 71.4(9) . .
U11 O40 U1 131.7(7) . .
O39 O40 K3 83.7(9) . 3_565
U11 O40 K3 109.3(6) . 3_565
U1 O40 K3 99.4(5) . 3_565
O39 O40 K11 121.5(10) . .
U11 O40 K11 89.3(5) . .
U1 O40 K11 81.2(4) . .
K3 O40 K11 152.7(6) 3_565 .
O11 O41 U3 71.4(9) . .
O11 O41 U9 71.4(9) . .
U3 O41 U9 134.5(8) . .
U9 O42 K11 118.7(7) . .
P5 O43 K7 99.9(8) . .
O99 O45 U11 74.4(9) . .
O99 O45 U8 73.4(9) . .
U11 O45 U8 136.6(8) . .
U3 O46 K4 134.5(7) . .
P1 O47 U6 132.4(9) . .
U11 O48 K9 116.8(7) . .
U11 O48 K11 112.1(7) . .
K9 O48 K11 109.8(6) . .
O14 O49 U9 70.6(8) . .
O14 O49 U11 68.0(8) . .
U9 O49 U11 121.8(7) . .
O58 O51 U7 72.5(9) . .
O58 O51 U12 72.2(9) . .
U7 O51 U12 133.6(8) . .
O58 O51 K13 119.4(10) . .
U7 O51 K13 88.4(5) . .
U12 O51 K13 83.6(5) . .
O86 O53 U5 73.9(9) . .
O86 O53 U4 71.6(9) . .
U5 O53 U4 129.6(7) . .
P3 O54 U9 132.4(10) . .
O9 O55 U3 72.9(9) . .
O9 O55 U13 67.9(9) . .
U3 O55 U13 123.5(7) . .
U1 O56 K11 109.1(8) . .
U1 O56 K5 112.1(8) . .
K11 O56 K5 110.4(6) . .
U1 O56 K9 119.0(8) . .
K11 O56 K9 100.4(5) . .
K5 O56 K9 105.1(6) . .
O37 O57 U5 71.7(8) . .
O37 O57 U13 71.4(8) . .
U5 O57 U13 128.5(7) . .
O51 O58 U7 70.6(9) . .
O51 O58 U12 71.4(9) . .
U7 O58 U12 131.6(7) . .
O51 O58 K2 120.7(10) . .
U7 O58 K2 86.2(5) . .
U12 O58 K2 88.3(5) . .
O34 O59 U2 71.1(9) . .
O34 O59 U14 70.5(9) . .
U2 O59 U14 131.0(7) . .
O34 O59 K1 117.7(11) . .
U2 O59 K1 85.6(5) . .
U14 O59 K1 86.2(5) . .
O19 O60 U15 67.3(6) . 4_565
O19 O60 U15 67.3(6) . .
U15 O60 U15 129.4(11) 4_565 .
O19 O60 K1 113.8(15) . .
U15 O60 K1 89.4(6) 4_565 .
U15 O60 K1 89.4(6) . .
O84 O61 U6 70.2(6) . 4_565
O84 O61 U6 70.2(6) . .
U6 O61 U6 133.0(11) 4_565 .
O84 O61 K2 119.6(16) . .
U6 O61 K2 89.1(6) 4_565 .
U6 O61 K2 89.1(6) . .
U12 O62 K8 116.4(7) . .
U12 O62 K13 105.9(7) . .
K8 O62 K13 102.0(5) . .
U12 O62 K2 108.0(7) . .
K8 O62 K2 114.8(6) . .
K13 O62 K2 109.0(5) . .
U9 O63 K4 134.2(8) . .
P3 O64 U14 136.0(10) . .
U5 O65 K8 105.5(7) . .
U5 O65 K6 107.5(7) . .
K8 O65 K6 109.0(6) . .
U5 O65 K10 121.2(7) . .
K8 O65 K10 104.3(5) . .
K6 O65 K10 108.9(5) . .
P5 O66 U12 138.5(11) . 3_466
P5 O66 K8 108.0(9) . 3_466
U12 O66 K8 95.3(6) 3_466 3_466
P5 O66 K7 92.6(8) . .
U12 O66 K7 107.9(6) 3_466 .
K8 O66 K7 115.6(6) 3_466 .
P9 O67 P9 132.0(17) . 4_565
P4 O68 P4 133.5(16) . 4_565
U3 O69 K8 116.7(7) . .
U3 O69 K13 133.5(8) . .
K8 O69 K13 97.6(5) . .
U1 O71 K3 110.7(6) . .
U1 O71 K3 107.4(6) . 3_565
K3 O71 K3 110.0(5) . 3_565
P7 O73 U5 131.6(10) . .
P7 O73 K8 127.4(10) . .
U5 O73 K8 94.6(6) . .
U11 O74 K3 104.1(6) . 3_565
P6 O75 K12 100.1(8) . .
P8 O76 U7 128.3(9) . .
P8 O76 K13 136.4(9) . .
U7 O76 K13 94.4(5) . .
P7 O77 U6 135.3(10) . .
P7 O77 K7 116.1(9) . 3_466
U6 O77 K7 107.0(6) . 3_466
P9 O78 U10 141.5(9) . .
P9 O78 K9 102.4(8) . .
U10 O78 K9 93.8(5) . .
O94 O79 U6 70.8(9) . .
O94 O79 U12 68.4(9) . .
U6 O79 U12 122.5(7) . .
O94 O79 K7 79.2(9) . .
U6 O79 K7 115.8(7) . .
U12 O79 K7 94.2(6) . .
O94 O79 K2 121.3(11) . .
U6 O79 K2 84.1(5) . .
U12 O79 K2 84.3(5) . .
K7 O79 K2 156.4(7) . .
U14 O81 K11 116.8(7) . .
U14 O81 K1 109.0(7) . .
K11 O81 K1 114.6(6) . .
P10 O82 P6 122.4(10) . .
O3 O83 U8 75.6(9) . .
O3 O83 U13 71.3(9) . .
U8 O83 U13 136.0(8) . .
O61 O84 U6 73.6(7) . .
O61 O84 U6 73.6(7) . 4_565
U6 O84 U6 138.5(12) . 4_565
O53 O86 U4 71.5(9) . .
O53 O86 U5 69.2(9) . .
U4 O86 U5 126.3(7) . .
U4 O88 K10 116.9(7) . .
U4 O88 K10 116.9(7) . 4_565
K10 O88 K10 91.2(8) . 4_565
U4 O88 K6 112.9(10) . .
K10 O88 K6 108.4(6) . .
K10 O88 K6 108.4(6) 4_565 .
U6 O89 K2 109.6(7) . .
U6 O89 K6 129.9(7) . .
K2 O89 K6 85.2(4) . .
U6 O89 K8 122.0(7) . .
K2 O89 K8 102.6(5) . .
K6 O89 K8 99.0(5) . .
P10 O90 U1 136.4(10) . .
P10 O90 K11 123.8(9) . .
U1 O90 K11 93.5(6) . .
P11 O91 U9 136.8(10) . .
O79 O94 U12 74.5(9) . .
O79 O94 U6 72.2(9) . .
U12 O94 U6 127.4(7) . .
O79 O94 K7 158.4(12) . 3_466
U12 O94 K7 114.7(6) . 3_466
U6 O94 K7 111.2(6) . 3_466
O79 O94 K7 71.0(9) . .
U12 O94 K7 93.2(6) . .
U6 O94 K7 112.5(6) . .
K7 O94 K7 88.6(5) 3_466 .
P11 O95 U14 133.0(9) . .
P11 O95 K11 116.1(8) . .
U14 O95 K11 96.2(5) . .
P5 O96 U3 140.5(10) . 3_466
P5 O96 K8 89.6(8) . 3_466
U3 O96 K8 86.7(5) 3_466 3_466
P9 O97 U8 142.0(11) . .
P9 O97 K9 100.2(9) . .
U8 O97 K9 96.2(6) . .
O45 O99 U8 69.0(9) . .
O45 O99 U11 68.1(9) . .
U8 O99 U11 128.3(7) . .
O45 O99 K9 116.7(10) . .
U8 O99 K9 89.6(5) . .
U11 O99 K9 85.0(5) . .

loop_
_geom_bond_atom_site_label_1
_geom_bond_atom_site_label_2
_geom_bond_distance
_geom_bond_site_symmetry_2
U1 O56 1.744(17) .
U1 O71 1.800(15) .
U1 O1 2.337(16) .
U1 O39 2.339(15) .
U1 O90 2.358(16) .
U1 O40 2.376(15) .
U1 O21 2.389(17) .
U1 O17 2.417(15) .
U1 K11 3.785(7) .
U1 K5 3.862(4) .
U1 K3 3.890(6) .
U1 K3 3.945(7) 3_565
U2 O10 1.75(2) .
U2 O24 1.81(2) .
U2 O34 2.353(16) .
U2 O34 2.353(16) 4_565
U2 O59 2.373(16) 4_565
U2 O59 2.373(16) .
U2 O22 2.380(16) 4_565
U2 O22 2.380(16) .
U2 K1 3.799(8) .
U3 O46 1.770(15) .
U3 O69 1.809(16) .
U3 O41 2.325(17) .
U3 O11 2.329(17) .
U3 O55 2.364(17) .
U3 O9 2.371(15) .
U3 O96 2.386(17) 3_466
U3 O38 2.413(16) .
U3 K8 4.013(6) .
U3 K4 4.139(5) .
U3 K13 4.320(7) .
U4 O44 1.85(2) .
U4 O88 1.86(2) .
U4 O53 2.357(17) 4_565
U4 O53 2.357(17) .
U4 O86 2.358(16) 4_565
U4 O86 2.358(16) .
U4 O28 2.447(17) 4_565
U4 O28 2.447(17) .
U4 K10 3.880(6) .
U4 K10 3.879(6) 4_565
U4 K6 4.252(9) .
U5 O65 1.850(16) .
U5 O98 1.875(16) .
U5 O53 2.325(17) .
U5 O57 2.361(15) .
U5 O20 2.373(15) .
U5 O37 2.380(15) .
U5 O86 2.390(16) .
U5 O73 2.422(18) .
U5 K8 3.791(6) .
U5 K6 3.859(4) .
U5 K10 4.215(7) .
U6 O50 1.809(16) .
U6 O89 1.816(15) .
U6 O84 2.312(9) .
U6 O94 2.352(17) .
U6 O61 2.357(10) .
U6 O79 2.372(17) .
U6 O77 2.384(17) .
U6 O47 2.402(15) .
U6 K2 3.827(6) .
U6 K7 4.237(6) 3_466
U6 K6 4.295(7) .
U6 K7 4.425(7) .
U7 O52 1.71(2) .
U7 O12 1.76(2) .
U7 O51 2.345(17) 4_565
U7 O51 2.345(17) .
U7 O58 2.371(15) 4_565
U7 O58 2.371(15) .
U7 O76 2.414(16) .
U7 O76 2.414(16) 4_565
U7 K2 3.760(8) .
U7 K13 3.886(7) 4_565
U7 K13 3.886(7) .
U8 O72 1.721(17) .
U8 O29 1.813(16) .
U8 O83 2.319(17) .
U8 O45 2.343(17) .
U8 O97 2.403(18) .
U8 O99 2.405(17) .
U8 O3 2.427(16) .
U8 O8 2.460(17) .
U8 K9 3.950(7) .
U8 K10 3.966(6) .
U9 O63 1.755(17) .
U9 O42 1.809(15) .
U9 O11 2.372(17) .
U9 O91 2.375(16) .
U9 O14 2.377(15) .
U9 O41 2.379(17) .
U9 O49 2.380(16) .
U9 O54 2.405(16) .
U9 K11 4.055(7) .
U9 K4 4.195(5) .
U10 O16 1.76(2) .
U10 O13 1.81(2) .
U10 O1 2.343(15) .
U10 O1 2.343(15) 4_565
U10 O17 2.372(15) .
U10 O17 2.372(15) 4_565
U10 O78 2.416(15) 4_565
U10 O78 2.416(15) .
U10 K9 3.861(7) .
U10 K9 3.861(7) 4_565
U10 K5 4.135(9) .
U10 K12 4.313(10) .
U11 O74 1.778(15) .
U11 O48 1.841(15) .
U11 O40 2.307(15) .
U11 O14 2.317(15) .
U11 O45 2.335(17) .
U11 O39 2.343(15) .
U11 O49 2.394(16) .
U11 O99 2.424(17) .
U11 K9 3.804(6) .
U11 K11 4.033(7) .
U11 K3 4.162(6) 3_565
U12 O5 1.772(15) .
U12 O62 1.820(15) .
U12 O94 2.309(16) .
U12 O66 2.364(18) 3_466
U12 O6 2.367(17) .
U12 O51 2.383(17) .
U12 O79 2.394(17) .
U12 O58 2.394(15) .
U12 K13 3.744(7) .
U12 K2 3.844(4) .
U12 K7 3.849(6) .
U12 K8 3.903(7) .
U13 O85 1.810(16) .
U13 O23 1.824(16) .
U13 O9 2.260(15) .
U13 O83 2.338(17) .
U13 O3 2.339(16) .
U13 O55 2.373(17) .
U13 O57 2.397(15) .
U13 O37 2.402(15) .
U13 K10 3.788(6) .
U13 K8 4.075(7) .
U14 O80 1.781(18) .
U14 O81 1.798(15) .
U14 O27 2.301(15) .
U14 O34 2.349(16) .
U14 O64 2.352(17) .
U14 O95 2.373(16) .
U14 O59 2.387(16) .
U14 O35 2.411(16) .
U14 K1 3.830(4) .
U14 K11 3.875(7) .
U15 O18 1.817(14) .
U15 O32 1.830(15) .
U15 O19 2.299(8) .
U15 O35 2.339(16) .
U15 O27 2.378(15) .
U15 O60 2.393(11) .
U15 O25 2.400(15) .
U15 O30 2.415(17) .
U15 K1 3.819(7) .
U15 K5 4.254(7) .
U15 K11 4.366(7) .
K1 O24 2.76(2) .
K1 O81 2.846(16) .
K1 O81 2.846(16) 4_565
K1 O18 2.914(15) 4_565
K1 O18 2.914(15) .
K1 O60 3.00(3) .
K1 O59 3.156(18) .
K1 O59 3.156(18) 4_565
K1 O35 3.249(17) .
K1 O35 3.249(17) 4_565
K2 O12 2.79(2) .
K2 O89 2.813(16) 4_565
K2 O89 2.813(16) .
K2 O62 2.869(16) 4_565
K2 O62 2.869(16) .
K2 O61 3.05(3) .
K2 O58 3.078(17) 4_565
K2 O58 3.078(17) .
K2 O79 3.256(18) .
K2 O79 3.256(18) 4_565
K2 U6 3.827(6) 4_565
K3 O40 2.785(16) 3_565
K3 O1 2.866(17) .
K3 O71 2.870(16) .
K3 O17 2.890(16) .
K3 O39 2.974(17) 3_565
K3 O71 3.015(16) 3_565
K3 O74 3.354(15) 3_565
K3 U1 3.945(7) 3_565
K3 K12 4.001(10) .
K3 U11 4.162(6) 3_565
K4 O46 2.701(16) .
K4 O46 2.701(16) 4_575
K4 O63 2.778(18) 4_575
K4 O63 2.778(18) .
K4 U3 4.139(5) 4_575
K4 U9 4.195(5) 4_575
K5 O18 2.832(15) .
K5 O18 2.832(15) 4_565
K5 O56 2.852(18) 4_565
K5 O56 2.852(18) .
K5 O21 2.869(18) 4_565
K5 O21 2.869(18) .
K5 O13 3.04(2) .
K5 U1 3.862(4) 4_565
K5 K12 4.055(14) .
K6 O20 2.825(17) 4_565
K6 O20 2.825(16) .
K6 O65 2.876(16) 4_565
K6 O65 2.876(17) .
K6 O89 2.898(17) .
K6 O89 2.898(16) 4_565
K6 O88 3.17(2) .
K6 U5 3.859(4) 4_565
K7 O94 2.773(18) 3_466
K7 O43 2.776(18) .
K7 O5 2.830(17) .
K7 O79 2.843(18) .
K7 O77 2.876(18) 3_466
K7 O66 2.922(19) .
K7 O94 2.955(18) .
K7 P5 3.363(9) .
K7 P7 3.800(10) 3_466
K7 K7 4.002(13) 3_466
K7 U6 4.237(6) 3_466
K8 O73 2.730(19) .
K8 O62 2.737(17) .
K8 O65 2.852(17) .
K8 O69 2.860(17) .
K8 O66 2.894(19) 3_466
K8 O23 3.075(17) .
K8 O89 3.227(16) .
K8 O96 3.366(18) 3_466
K8 O37 3.368(16) .
K8 P5 3.674(10) 3_466
K8 P7 3.824(9) .
K9 O48 2.600(17) .
K9 O13 2.727(16) .
K9 O78 2.854(16) .
K9 O97 2.885(19) .
K9 O56 3.088(18) .
K9 O29 3.114(17) .
K9 O99 3.151(18) .
K9 P9 3.483(10) .
K9 K9 3.830(13) 4_565
K10 O23 2.591(17) .
K10 O88 2.664(17) .
K10 O8 2.854(18) .
K10 O65 2.948(17) .
K10 O28 2.973(18) .
K10 O3 3.159(17) .
K10 O29 3.257(17) .
K10 P4 3.515(10) .
K10 K10 3.806(12) 4_565
K11 O81 2.716(17) .
K11 O95 2.818(17) .
K11 O90 2.821(18) .
K11 O56 2.836(18) .
K11 O42 2.863(16) .
K11 O48 2.962(17) .
K11 O18 3.147(15) .
K11 O40 3.334(17) .
K11 P11 3.771(10) .
K12 O17 2.850(18) 4_565
K12 O17 2.850(18) .
K12 O75 3.034(19) .
K12 O75 3.034(19) 4_565
K12 O21 3.114(18) .
K12 O21 3.114(18) 4_565
K12 P6 3.611(11) .
K12 P6 3.611(11) 4_565
K12 K3 4.001(10) 4_565
K13 O62 2.810(17) .
K13 O6 2.842(18) .
K13 O76 2.866(17) .
K13 O69 2.870(18) .
K13 O12 3.062(11) .
K13 O51 3.164(18) .
P1 O4 1.474(18) .
P1 O47 1.496(16) .
P1 O20 1.531(17) .
P1 O33 1.588(18) .
P2 O36 1.488(19) .
P2 O6 1.517(18) .
P2 O38 1.524(18) .
P2 O2 1.652(18) .
P3 O64 1.498(19) .
P3 O15 1.527(19) .
P3 O54 1.530(18) .
P3 O7 1.597(18) .
P4 O28 1.461(18) .
P4 O100 1.492(19) .
P4 O8 1.502(18) .
P4 O68 1.609(12) .
P5 O43 1.478(18) .
P5 O96 1.499(18) .
P5 O66 1.538(19) .
P5 O2 1.587(18) 3_466
P5 K8 3.674(10) 3_466
P6 O75 1.497(18) .
P6 O30 1.506(19) .
P6 O21 1.529(18) .
P6 O82 1.650(17) .
P7 O73 1.491(19) .
P7 O70 1.514(19) .
P7 O77 1.523(18) .
P7 O33 1.621(17) .
P7 K7 3.800(10) 3_466
P8 O22 1.515(17) .
P8 O93 1.519(18) .
P8 O76 1.528(17) .
P8 O26 1.628(13) .
P9 O78 1.476(17) .
P9 O97 1.504(19) .
P9 O87 1.566(18) .
P9 O67 1.592(12) .
P10 O25 1.496(16) .
P10 O31 1.498(17) .
P10 O90 1.542(18) .
P10 O82 1.618(17) .
P11 O92 1.47(2) .
P11 O91 1.538(18) .
P11 O95 1.557(17) .
P11 O7 1.630(18) .
O1 O17 1.47(2) .
O2 P5 1.587(18) 3_466
O3 O83 1.50(2) .
O9 O55 1.42(2) .
O11 O41 1.50(2) .
O12 K13 3.062(11) 4_565
O13 K9 2.727(16) 4_565
O14 O49 1.57(2) .
O19 O60 1.57(3) .
O19 U15 2.299(8) 4_565
O26 P8 1.628(13) 4_565
O27 O35 1.47(2) .
O34 O59 1.47(2) .
O37 O57 1.55(2) .
O39 O40 1.391(19) .
O39 K3 2.974(17) 3_565
O40 K3 2.785(16) 3_565
O45 O99 1.53(2) .
O51 O58 1.49(2) .
O53 O86 1.49(2) .
O60 U15 2.393(11) 4_565
O61 O84 1.45(3) .
O61 U6 2.357(10) 4_565
O66 U12 2.364(18) 3_466
O66 K8 2.894(19) 3_466
O67 P9 1.592(12) 4_565
O68 P4 1.609(12) 4_565
O71 K3 3.015(16) 3_565
O74 K3 3.354(15) 3_565
O77 K7 2.876(18) 3_466
O79 O94 1.50(2) .
O84 U6 2.312(9) 4_565
O88 K10 2.664(17) 4_565
O94 K7 2.773(18) 3_466
O96 U3 2.386(17) 3_466
O96 K8 3.366(18) 3_466
